data_4132483
loop_
_publ_author_name
'Yang, Sha'
'Chen, Shuang'
'Xiong, Lin'
'Liu, Chong'
'Yu, Haizhu'
'Wang, Shuxin'
'Rosi, Nathaniel L.'
'Pei, Yong'
'Zhu, Manzhou'

_publ_section_title
;
 Total Structure Determination of Au<sub>16</sub>(S-Adm)<sub>12</sub> and
 Cd<sub>1</sub>Au<sub>14</sub>(S tBu)<sub>12</sub> and Implications for
 the Structure of Au<sub>15</sub>(SR)<sub>13</sub>.
;
_journal_issue 35
_journal_name_full 'Journal of the American Chemical Society'
_journal_page_first 10988
_journal_page_last 10994
_journal_paper_doi 10.1021/jacs.8b04257
_journal_volume 140
_journal_year 2018
_chemical_formula_moiety 'C120 H179 Au14 Cd S12, 3(C H2 Cl2)'
_chemical_formula_sum 'C123 H185 Au14 Cd Cl6 S12'
_chemical_formula_weight 5131.05
_space_group_crystal_system triclinic
_space_group_IT_number 2
_space_group_name_Hall '-P 1'
_space_group_name_H-M_alt 'P -1'
_atom_sites_solution_hydrogens geom
_atom_sites_solution_primary dual
_audit_creation_date 2018-05-25
_audit_creation_method
;
Olex2 1.2
(compiled 2018.05.18 svn.r3508 for OlexSys, GUI svn.r5497)
;
_cell_angle_alpha 80.994(2)
_cell_angle_beta 82.064(2)
_cell_angle_gamma 62.481(2)
_cell_formula_units_Z 2
_cell_length_a 16.476(2)
_cell_length_b 16.719(2)
_cell_length_c 30.157(4)
_cell_measurement_reflns_used 6832
_cell_measurement_temperature 170
_cell_measurement_theta_max 26.99
_cell_measurement_theta_min 2.35
_cell_volume 7255.9(16)
_computing_cell_refinement 'SAINT v7.68A (Bruker, 2009)'
_computing_data_reduction 'SAINT v7.68A (Bruker, 2009)'
_computing_molecular_graphics 'Olex2 (Dolomanov et al., 2009)'
_computing_publication_material 'Olex2 (Dolomanov et al., 2009)'
_computing_structure_refinement 'ShelXL (Sheldrick, 2015)'
_computing_structure_solution 'ShelXT (Sheldrick, 2015)'
_diffrn_ambient_temperature 170
_diffrn_measured_fraction_theta_full 0.999
_diffrn_measured_fraction_theta_max 0.999
_diffrn_measurement_device_type 'CCD area detector'
_diffrn_measurement_method 'phi and omega scans'
_diffrn_radiation_monochromator graphite
_diffrn_radiation_type MoK\a
_diffrn_radiation_wavelength 0.71073
_diffrn_reflns_av_R_equivalents 0.0953
_diffrn_reflns_av_unetI/netI 0.1622
_diffrn_reflns_Laue_measured_fraction_full 0.999
_diffrn_reflns_Laue_measured_fraction_max 0.999
_diffrn_reflns_limit_h_max 19
_diffrn_reflns_limit_h_min -19
_diffrn_reflns_limit_k_max 19
_diffrn_reflns_limit_k_min -19
_diffrn_reflns_limit_l_max 29
_diffrn_reflns_limit_l_min -35
_diffrn_reflns_number 48378
_diffrn_reflns_point_group_measured_fraction_full 0.999
_diffrn_reflns_point_group_measured_fraction_max 0.999
_diffrn_reflns_theta_full 25.000
_diffrn_reflns_theta_max 25.000
_diffrn_reflns_theta_min 1.371
_exptl_absorpt_coefficient_mu 14.558
_exptl_absorpt_correction_T_max 0.7456
_exptl_absorpt_correction_T_min 0.2960
_exptl_absorpt_correction_type multi-scan
_exptl_absorpt_process_details 'SADABS; Bruker, 2000'
_exptl_crystal_colour black
_exptl_crystal_colour_primary black
_exptl_crystal_density_diffrn 2.349
_exptl_crystal_description block
_exptl_crystal_F_000 4742
_exptl_crystal_size_max 0.3
_exptl_crystal_size_mid 0.29
_exptl_crystal_size_min 0.25
_refine_diff_density_max 5.410
_refine_diff_density_min -4.223
_refine_diff_density_rms 0.417
_refine_ls_extinction_method none
_refine_ls_goodness_of_fit_ref 1.002
_refine_ls_hydrogen_treatment constr
_refine_ls_matrix_type full
_refine_ls_number_parameters 1405
_refine_ls_number_reflns 25553
_refine_ls_number_restraints 3297
_refine_ls_restrained_S_all 0.943
_refine_ls_R_factor_all 0.1413
_refine_ls_R_factor_gt 0.0679
_refine_ls_shift/su_max 0.001
_refine_ls_shift/su_mean 0.000
_refine_ls_structure_factor_coef Fsqd
_refine_ls_weighting_details 'w=1/[\s^2^(Fo^2^)+(0.0650P)^2^] where P=(Fo^2^+2Fc^2^)/3'
_refine_ls_weighting_scheme calc
_refine_ls_wR_factor_gt 0.1542
_refine_ls_wR_factor_ref 0.1719
_reflns_Friedel_coverage 0.000
_reflns_number_gt 14051
_reflns_number_total 25553
_reflns_threshold_expression 'I > 2\s(I)'
_cod_data_source_file ja8b04257_si_004.cif
_cod_data_source_block mo_dm16342_0m_sq
_cod_database_code 4132483
_shelx_shelxl_version_number 2016/4
_shelx_space_group_comment
;
The symmetry employed for this shelxl refinement is uniquely defined
by the following loop, which should always be used as a source of
symmetry information in preference to the above space-group names.
They are only intended as comments.
;
_shelx_estimated_absorpt_t_max 0.122
_shelx_estimated_absorpt_t_min 0.097
_olex2_refinement_description
;
1. Fixed Uiso
 At 1.2 times of:
  All C(H) groups, All C(H,H) groups
2. Shared sites
{Au1, Cd1}
{Au2, Cd2}
3. Restrained distances
 C01S-C02P
 1.55 with sigma of 0.02
 C03E-C03B
 1.55 with sigma of 0.02
 C12-C1AA
 1.55 with sigma of 0.02
4. Uiso/Uaniso restraints and constraints
C0AA \\sim C01A \\sim C1AA \\sim C01B \\sim C01C \\sim C01D \\sim C01E \\sim
C01G \\sim C01H \\sim C01I \\sim C01J \\sim C01K \\sim C01L \\sim C01M \\sim
C01N \\sim C01O \\sim C01P \\sim C01R \\sim C01S \\sim C01T \\sim C01U \\sim
C01V \\sim C01W \\sim C01X \\sim C01Y \\sim C01Z \\sim C02A \\sim C02B \\sim
C02C \\sim C02D \\sim C02E \\sim C02F \\sim C02G \\sim C02H \\sim C02I \\sim
C02J \\sim C02K \\sim C02L \\sim C02M \\sim C02N \\sim C02O \\sim C02P \\sim
C02Q \\sim C02R \\sim C02S \\sim C02T \\sim C02U \\sim C02V \\sim C02W \\sim
C02X \\sim C02Y \\sim C02Z \\sim C03A \\sim C03B \\sim C03C \\sim C03D \\sim
C03E \\sim C03F \\sim C03G \\sim C03H \\sim C03I \\sim C03J \\sim C03K \\sim
C03L \\sim C03M \\sim C03N \\sim C03O \\sim C03P \\sim C03Q \\sim C03R \\sim
C03S \\sim C03T \\sim C03V \\sim C03W \\sim C03X \\sim C03Y \\sim C03Z \\sim
C04A \\sim C04B \\sim C04C \\sim C11 \\sim C011 \\sim C12 \\sim C012 \\sim C013
\\sim C014 \\sim C015 \\sim C016 \\sim C017 \\sim C018 \\sim C18 \\sim C019
\\sim C020 \\sim C021 \\sim C022 \\sim C023 \\sim C024 \\sim C025 \\sim C026
\\sim C027 \\sim C028 \\sim C029 \\sim C030 \\sim C031 \\sim C032 \\sim C033
\\sim C034 \\sim C035 \\sim C036 \\sim C037 \\sim C038 \\sim C039 \\sim C040
\\sim C041 \\sim C042 \\sim C043 \\sim C044 \\sim C046 \\sim C047 \\sim C048
\\sim C16 \\sim C13 \\sim C31: within 3.8A with sigma of 0.01 and sigma for
terminal atoms of 0.02
Cl3 \\sim Cl4 \\sim C13: within 2A with sigma of 0.01 and sigma for terminal
atoms of 0.005
Cl5 \\sim Cl8 \\sim C31: within 2A with sigma of 0.01 and sigma for terminal
atoms of 0.005
Uanis(Au1) = Uanis(Cd1)
Uanis(Au2) = Uanis(Cd2)
5. Others
 Fixed Sof: Au1(0.5) Cd2(0.5) Au2(0.5) Cd1(0.5)
6.a Ternary CH refined with riding coordinates:
 C01C(H01E), C01D(H01F), C01G(H01I), C01N(H01R), C01X(H2AA), C01Y(H3AA),
 C02A(H02A), C02F(H02J), C02T(H7AA), C02V(H9AA), C02W(H0BA), C02Y(H2BA),
 C02Z(H3BA), C03A(H03A), C03G(H03H), C03R(H03Z), C03S(H03), C03X(H7BA),
 C03Z(H9BA), C04B(H04C), C04C(H04D), C12(H12), C017(H017), C018(H018),
 C025(H025), C027(H027), C028(H028), C029(H029), C032(H032), C035(H035),
 C038(H038), C040(H040), C041(H041), C044(H044), C046(H046), C047(H047)
6.b Secondary CH2 refined with riding coordinates:
 C0AA(H0AA,H0AB), C01A(H01A,H01B), C1AA(H1AA,H1AB), C01B(H01C,H01D), C01E(H01G,
 H01H), C01I(H01J,H01K), C01K(H01L,H01M), C01L(H01N,H01O), C01M(H01P,H01Q),
 C01P(H01S,H01T), C01R(H01U,H01V), C01T(H01W,H01X), C01U(H01Y,H), C01V(H01Z,HA),
  C01W(H01,HB), C01Z(H4AA,HC), C02B(H02B,H02C), C02C(H02D,H02E), C02D(H02F,
 H02G), C02E(H02H,H02I), C02G(H02K,H02L), C02H(H02M,H02N), C02I(H02O,H02P),
 C02J(H02Q,H02R), C02K(H02S,H02T), C02L(H02U,H02V), C02N(H02W,H02X), C02O(H02Y,
 HD), C02P(H02Z,HE), C02Q(H02,HF), C02R(H5AA,HG), C02S(H6AA,HH), C02U(H8AA,HI),
 C02X(H1BA,HJ), C03B(H03B,H03C), C03C(H03D,H03E), C03D(H03F,H03G), C03H(H03I,
 H03J), C03J(H03K,H03L), C03K(H03M,H03N), C03L(H03O,H03P), C03M(H03Q,H03R),
 C03N(H03S,H03T), C03O(H03U,H03V), C03P(H03W,H03X), C03Q(H03Y,HK), C03T(H4BA,
 HL), C03V(H5BA,HM), C03W(H6BA,HN), C03Y(H8BA,HO), C04A(H04A,H04B), C11(H11A,
 H11B), C012(H0CA,HP), C013(H1CA,HQ), C016(H2CA,HR), C18(H18A,H18B), C019(H3CA,
 HS), C020(H4CA,HT), C021(H5CA,HU), C022(H6CA,HV), C024(H7CA,HW), C026(H8CA,HX),
  C030(H9CA,HY), C031(H0DA,HZ), C033(H1DA,H5DA), C036(H2DA,H6DA), C037(H3DA,
 H7DA), C039(H4DA,H8DA), C042(H04E,H04F), C043(H04G,H04H), C048(H04I,H04J),
 C16(H16A,H16B), C13(H13A,H13B), C31(H31A,H31B)
6.c Aromatic/amide H refined with riding coordinates:
 C034(H034)
;
_olex2_submission_special_instructions 'No special instructions were received'

loop_
_space_group_symop_operation_xyz
'x, y, z'
'-x, -y, -z'

loop_
_atom_site_label
_atom_site_type_symbol
_atom_site_fract_x
_atom_site_fract_y
_atom_site_fract_z
_atom_site_U_iso_or_equiv
_atom_site_adp_type
_atom_site_occupancy
_atom_site_site_symmetry_order
_atom_site_calc_flag
_atom_site_refinement_flags_posn
_atom_site_refinement_flags_adp
_atom_site_refinement_flags_occupancy
_atom_site_disorder_assembly
_atom_site_disorder_group
Au3 Au 0.75395(6) 0.65611(5) 0.32473(3) 0.0214(2) Uani 1 1 d . . . . .
Au4 Au 0.81772(6) 0.49503(5) 0.29691(3) 0.0215(2) Uani 1 1 d . . . . .
Au5 Au 0.62231(6) 0.77022(5) 0.21476(3) 0.0241(2) Uani 1 1 d . . . . .
Au6 Au 0.68855(6) 0.61246(6) 0.18159(3) 0.0241(2) Uani 1 1 d . . . . .
Au7 Au 0.80805(7) 0.40873(6) 0.21242(3) 0.0248(2) Uani 1 1 d . . . . .
Au8 Au 0.47695(7) 0.71724(6) 0.20205(3) 0.0257(2) Uani 1 1 d . . . . .
Au9 Au 0.60213(7) 0.76671(6) 0.11400(3) 0.0299(2) Uani 1 1 d . . . . .
Au10 Au 0.77668(7) 0.80681(6) 0.15211(3) 0.0303(2) Uani 1 1 d . . . . .
Au11 Au 0.76593(7) 0.84023(6) 0.26815(3) 0.0253(2) Uani 1 1 d . . . . .
Au12 Au 0.96734(6) 0.56044(5) 0.30375(3) 0.0218(2) Uani 1 1 d . . . . .
Au13 Au 0.86042(6) 0.48635(6) 0.38986(3) 0.0233(2) Uani 1 1 d . . . . .
Au14 Au 0.60884(6) 0.61247(6) 0.38888(3) 0.0243(2) Uani 1 1 d . . . . .
Au15 Au 0.51077(6) 0.82161(5) 0.31696(3) 0.0247(2) Uani 1 1 d . . . . .
S1 S 0.4732(4) 0.7437(3) 0.37982(17) 0.0229(13) Uani 1 1 d . . . . .
S2 S 0.7261(4) 0.4725(4) 0.41193(17) 0.0244(13) Uani 1 1 d . . . . .
S3 S 0.9976(4) 0.4953(3) 0.37705(17) 0.0219(13) Uani 1 1 d . . . . .
S4 S 0.9476(4) 0.6358(4) 0.23243(18) 0.0270(14) Uani 1 1 d . . . . .
S5 S 0.9038(4) 0.3493(4) 0.27061(17) 0.0260(14) Uani 1 1 d . . . . .
S6 S 0.7117(4) 0.4738(4) 0.15466(17) 0.0270(14) Uani 1 1 d . . . . .
S7 S 0.4528(5) 0.7938(4) 0.13017(19) 0.0336(16) Uani 1 1 d . . . . .
S8 S 0.7505(5) 0.7478(4) 0.09401(19) 0.0348(16) Uani 1 1 d . . . . .
S9 S 0.5394(4) 0.9023(4) 0.25241(18) 0.0246(13) Uani 1 1 d . . . . .
S10 S 0.7195(4) 0.8039(3) 0.34085(17) 0.0205(12) Uani 1 1 d . . . . .
S11 S 0.8208(5) 0.8767(4) 0.19787(19) 0.0342(16) Uani 1 1 d . . . . .
S12 S 0.4842(4) 0.6515(3) 0.27610(17) 0.0211(12) Uani 1 1 d . . . . .
C0AA C 0.468(2) 0.6108(17) 0.0228(8) 0.051(3) Uani 1 1 d . U . . .
H0AA H 0.446195 0.583025 0.003599 0.061 Uiso 1 1 calc R . . . .
H0AB H 0.534025 0.592679 0.013826 0.061 Uiso 1 1 calc R . . . .
C01A C 0.8229(17) 0.8565(14) 0.4613(7) 0.029(3) Uani 1 1 d . U . . .
H01A H 0.757072 0.888707 0.471395 0.035 Uiso 1 1 calc R . . . .
H01B H 0.859418 0.858013 0.484283 0.035 Uiso 1 1 calc R . . . .
C1AA C 0.954(2) 0.3697(16) 0.0480(9) 0.058(3) Uani 1 1 d D U . . .
H1AA H 0.991184 0.358056 0.018851 0.069 Uiso 1 1 calc R . . . .
H1AB H 0.995782 0.332509 0.071956 0.069 Uiso 1 1 calc R . . . .
C01B C 0.8020(17) 0.3768(16) 0.4908(7) 0.035(3) Uani 1 1 d . U . . .
H01C H 0.860383 0.379136 0.479633 0.042 Uiso 1 1 calc R . . . .
H01D H 0.802794 0.323388 0.480100 0.042 Uiso 1 1 calc R . . . .
C01C C 0.782(2) 0.4984(19) 0.0155(9) 0.054(3) Uani 1 1 d . U . . .
H01E H 0.741230 0.537108 -0.009127 0.065 Uiso 1 1 calc R . . . .
C01D C 1.2652(16) 0.3033(14) 0.3734(7) 0.028(3) Uani 1 1 d . U . . .
H01F H 1.321394 0.312042 0.372878 0.034 Uiso 1 1 calc R . . . .
C01E C 0.4382(18) 0.7502(17) 0.4703(8) 0.042(3) Uani 1 1 d . U . . .
H01G H 0.491676 0.689609 0.473519 0.051 Uiso 1 1 calc R . . . .
H01H H 0.383605 0.741841 0.467322 0.051 Uiso 1 1 calc R . . . .
C01G C 0.8421(16) 0.9020(15) 0.4169(7) 0.027(3) Uani 1 1 d . U . . .
H01I H 0.826550 0.966080 0.420567 0.032 Uiso 1 1 calc R . . . .
C01H C 0.4551(17) 0.8053(17) 0.4289(9) 0.040(3) Uani 1 1 d . U . . .
C01I C 1.0911(16) 0.3210(14) 0.4167(7) 0.027(3) Uani 1 1 d . U . . .
H01J H 1.090262 0.350617 0.442828 0.033 Uiso 1 1 calc R . . . .
H01K H 1.034175 0.313787 0.419654 0.033 Uiso 1 1 calc R . . . .
C01J C 0.872(2) 0.2670(16) 0.3088(8) 0.042(3) Uani 1 1 d . U . . .
C01K C 0.6191(17) 0.5326(17) 0.5602(7) 0.039(3) Uani 1 1 d . U . . .
H01L H 0.564920 0.588618 0.550062 0.047 Uiso 1 1 calc R . . . .
H01M H 0.614674 0.525732 0.593483 0.047 Uiso 1 1 calc R . . . .
C01L C 1.1834(15) 0.3925(14) 0.3744(7) 0.028(3) Uani 1 1 d . U . . .
H01N H 1.188020 0.433823 0.347866 0.034 Uiso 1 1 calc R . . . .
H01O H 1.180593 0.419653 0.401825 0.034 Uiso 1 1 calc R . . . .
C01M C 1.0965(16) 0.3388(14) 0.3345(7) 0.025(3) Uani 1 1 d . U . . .
H01P H 1.096950 0.379333 0.306879 0.030 Uiso 1 1 calc R . . . .
H01Q H 1.041727 0.328443 0.335660 0.030 Uiso 1 1 calc R . . . .
C01N C 0.4631(18) 0.4103(17) 0.3173(8) 0.039(3) Uani 1 1 d . U . . .
H01R H 0.469728 0.374747 0.347691 0.047 Uiso 1 1 calc R . . . .
C01O C 1.0922(16) 0.3815(14) 0.3740(7) 0.027(3) Uani 1 1 d . U . . .
C01P C 0.9028(15) 0.7523(15) 0.3596(7) 0.027(3) Uani 1 1 d . U . . .
H01S H 0.911895 0.782800 0.329787 0.032 Uiso 1 1 calc R . . . .
H01T H 0.919446 0.688575 0.355924 0.032 Uiso 1 1 calc R . . . .
C01R C 0.482(2) 0.6228(17) 0.1049(9) 0.050(3) Uani 1 1 d . U . . .
H01U H 0.549114 0.604687 0.101595 0.060 Uiso 1 1 calc R . . . .
H01V H 0.466079 0.603692 0.136232 0.060 Uiso 1 1 calc R . . . .
C01S C 0.783(2) 0.4563(15) 0.1022(8) 0.051(3) Uani 1 1 d D U . . .
C01T C 0.7690(19) 0.3063(15) 0.3206(8) 0.042(3) Uani 1 1 d . U . . .
H01W H 0.748254 0.363212 0.334458 0.050 Uiso 1 1 calc R . . . .
H01X H 0.737383 0.321654 0.292611 0.050 Uiso 1 1 calc R . . . .
C01U C 0.5364(18) 0.8214(18) 0.4340(9) 0.044(3) Uani 1 1 d . U . . .
H01Y H 0.544532 0.860731 0.407402 0.052 Uiso 1 1 calc R . . . .
H H 0.592582 0.762761 0.435086 0.052 Uiso 1 1 calc R . . . .
C01V C 0.7922(17) 0.4542(16) 0.5614(7) 0.036(3) Uani 1 1 d . U . . .
H01Z H 0.788372 0.448176 0.594671 0.043 Uiso 1 1 calc R . . . .
HA H 0.849371 0.458629 0.549792 0.043 Uiso 1 1 calc R . . . .
C01W C 0.9400(16) 0.8554(14) 0.3955(7) 0.027(3) Uani 1 1 d . U . . .
H01 H 0.983025 0.860506 0.413468 0.032 Uiso 1 1 calc R . . . .
HB H 0.944023 0.884913 0.364650 0.032 Uiso 1 1 calc R . . . .
C01X C 1.206(2) 0.4925(18) 0.1679(8) 0.049(3) Uani 1 1 d . U . . .
H2AA H 1.264520 0.492700 0.172622 0.059 Uiso 1 1 calc R . . . .
C01Y C 0.294(2) 0.7046(17) 0.0761(9) 0.051(3) Uani 1 1 d . U . . .
H3AA H 0.228563 0.717741 0.082771 0.061 Uiso 1 1 calc R . . . .
C01Z C 1.1248(18) 0.5549(19) 0.2012(8) 0.049(3) Uani 1 1 d . U . . .
H4AA H 1.140362 0.531748 0.232753 0.059 Uiso 1 1 calc R . . . .
HC H 1.118084 0.617581 0.195682 0.059 Uiso 1 1 calc R . . . .
C02A C 0.5230(18) 0.4056(16) 0.2364(8) 0.037(3) Uani 1 1 d . U . . .
H02A H 0.569489 0.364064 0.214955 0.044 Uiso 1 1 calc R . . . .
C02B C 0.7940(19) 0.2145(16) 0.3965(8) 0.044(3) Uani 1 1 d . U . . .
H02B H 0.772802 0.267892 0.413304 0.053 Uiso 1 1 calc R . . . .
H02C H 0.781184 0.167714 0.416157 0.053 Uiso 1 1 calc R . . . .
C02C C 0.444(2) 0.7606(18) 0.0453(8) 0.049(3) Uani 1 1 d . U . . .
H02D H 0.509419 0.744847 0.038599 0.059 Uiso 1 1 calc R . . . .
H02E H 0.407427 0.827224 0.039562 0.059 Uiso 1 1 calc R . . . .
C02D C 0.658(2) 1.1509(16) 0.1153(8) 0.050(3) Uani 1 1 d . U . . .
H02F H 0.659691 1.115265 0.091659 0.060 Uiso 1 1 calc R . . . .
H02G H 0.627282 1.216106 0.104117 0.060 Uiso 1 1 calc R . . . .
C02E C 1.1794(19) 0.5314(19) 0.1200(8) 0.049(3) Uani 1 1 d . U . . .
H02H H 1.229361 0.495284 0.098445 0.059 Uiso 1 1 calc R . . . .
H02I H 1.171225 0.594538 0.114743 0.059 Uiso 1 1 calc R . . . .
C02F C 1.1716(16) 0.2301(14) 0.4174(7) 0.028(3) Uani 1 1 d . U . . .
H02J H 1.166219 0.192385 0.445832 0.034 Uiso 1 1 calc R . . . .
C02G C 0.921(2) 0.2469(16) 0.3504(8) 0.044(3) Uani 1 1 d . U . . .
H02K H 0.901060 0.303225 0.364526 0.053 Uiso 1 1 calc R . . . .
H02L H 0.987952 0.220816 0.342711 0.053 Uiso 1 1 calc R . . . .
C02H C 0.7025(16) 0.3636(16) 0.5622(7) 0.035(3) Uani 1 1 d . U . . .
H02M H 0.697451 0.358938 0.595509 0.042 Uiso 1 1 calc R . . . .
H02N H 0.703634 0.308686 0.553143 0.042 Uiso 1 1 calc R . . . .
C02I C 0.3703(18) 0.4418(17) 0.3034(8) 0.040(3) Uani 1 1 d . U . . .
H02O H 0.324316 0.480647 0.325496 0.049 Uiso 1 1 calc R . . . .
H02P H 0.358599 0.389269 0.302193 0.049 Uiso 1 1 calc R . . . .
C02J C 0.600(2) 1.1851(16) 0.1992(8) 0.049(3) Uani 1 1 d . U . . .
H02Q H 0.565286 1.251216 0.190934 0.059 Uiso 1 1 calc R . . . .
H02R H 0.569385 1.167565 0.226830 0.059 Uiso 1 1 calc R . . . .
C02K C 1.095(2) 0.4325(18) 0.1244(8) 0.051(3) Uani 1 1 d . U . . .
H02S H 1.138941 0.391640 0.102543 0.061 Uiso 1 1 calc R . . . .
H02T H 1.034100 0.435506 0.122593 0.061 Uiso 1 1 calc R . . . .
C02L C 1.0441(19) 0.4581(17) 0.2046(8) 0.049(3) Uani 1 1 d . U . . .
H02U H 0.987161 0.456236 0.199168 0.059 Uiso 1 1 calc R . . . .
H02V H 1.055735 0.437221 0.236731 0.059 Uiso 1 1 calc R . . . .
C02M C 0.426(2) 0.7291(18) 0.0940(9) 0.047(3) Uani 1 1 d . U . . .
C02N C 0.321(2) 0.7569(18) 0.1056(9) 0.051(3) Uani 1 1 d . U . . .
H02W H 0.308877 0.740187 0.137922 0.062 Uiso 1 1 calc R . . . .
H02X H 0.283784 0.823125 0.098705 0.062 Uiso 1 1 calc R . . . .
C02O C 0.3570(17) 0.9477(15) 0.2403(8) 0.040(3) Uani 1 1 d . U . . .
H02Y H 0.346382 0.941826 0.273546 0.048 Uiso 1 1 calc R . . . .
HD H 0.379703 0.887047 0.230111 0.048 Uiso 1 1 calc R . . . .
C02P C 0.823(2) 0.3565(15) 0.0960(8) 0.055(3) Uani 1 1 d D U . . .
H02Z H 0.773337 0.339323 0.096512 0.066 Uiso 1 1 calc R . . . .
HE H 0.862268 0.319519 0.120935 0.066 Uiso 1 1 calc R . . . .
C02Q C 0.2855(18) 1.0232(16) 0.1685(7) 0.041(3) Uani 1 1 d . U . . .
H02 H 0.309496 0.962962 0.157534 0.049 Uiso 1 1 calc R . . . .
HF H 0.228753 1.064750 0.153495 0.049 Uiso 1 1 calc R . . . .
C02R C 0.727(2) 0.5110(19) 0.0633(8) 0.055(3) Uani 1 1 d . U . . .
H5AA H 0.698466 0.575979 0.068042 0.066 Uiso 1 1 calc R . . . .
HG H 0.676451 0.494305 0.063266 0.066 Uiso 1 1 calc R . . . .
C02S C 0.3704(17) 0.8949(17) 0.4246(9) 0.044(3) Uani 1 1 d . U . . .
H6AA H 0.317158 0.884309 0.421680 0.052 Uiso 1 1 calc R . . . .
HH H 0.378576 0.931870 0.396890 0.052 Uiso 1 1 calc R . . . .
C02T C 0.606(2) 1.1311(16) 0.1596(8) 0.051(3) Uani 1 1 d . U . . .
H7AA H 0.541711 1.147661 0.152698 0.061 Uiso 1 1 calc R . . . .
C02U C 0.6303(16) 0.4585(17) 0.4917(7) 0.034(3) Uani 1 1 d . U . . .
H8AA H 0.577200 0.513277 0.479570 0.041 Uiso 1 1 calc R . . . .
HI H 0.630858 0.405248 0.480956 0.041 Uiso 1 1 calc R . . . .
C02V C 0.7051(16) 0.5420(17) 0.5429(7) 0.035(3) Uani 1 1 d . U . . .
H9AA H 0.702106 0.597096 0.553476 0.041 Uiso 1 1 calc R . . . .
C02W C 1.1848(16) 0.2467(14) 0.3331(7) 0.030(3) Uani 1 1 d . U . . .
H0BA H 1.187665 0.218939 0.305451 0.036 Uiso 1 1 calc R . . . .
C02X C 0.4300(18) 0.4363(17) 0.2212(8) 0.038(3) Uani 1 1 d . U . . .
H1BA H 0.418492 0.383637 0.219873 0.045 Uiso 1 1 calc R . . . .
HJ H 0.424175 0.470521 0.190910 0.045 Uiso 1 1 calc R . . . .
C02Y C 1.0888(19) 0.5298(19) 0.1120(9) 0.051(3) Uani 1 1 d . U . . .
H2BA H 1.074282 0.551437 0.079893 0.061 Uiso 1 1 calc R . . . .
C02Z C 0.3620(19) 0.4971(16) 0.2558(8) 0.039(3) Uani 1 1 d . U . . .
H3BA H 0.298770 0.517094 0.246755 0.047 Uiso 1 1 calc R . . . .
C03A C 0.6174(17) 0.4500(16) 0.5435(7) 0.037(3) Uani 1 1 d . U . . .
H03A H 0.558952 0.446417 0.554399 0.044 Uiso 1 1 calc R . . . .
C03B C 0.8048(19) 1.0245(16) 0.1374(8) 0.053(3) Uani 1 1 d D U . . .
H03B H 0.869674 1.006435 0.141883 0.064 Uiso 1 1 calc R . . . .
H03C H 0.803241 0.992071 0.112991 0.064 Uiso 1 1 calc R . . . .
C03C C 1.2136(19) 0.3977(18) 0.1799(9) 0.050(3) Uani 1 1 d . U . . .
H03D H 1.264638 0.355675 0.160798 0.060 Uiso 1 1 calc R . . . .
H03E H 1.228806 0.377270 0.211674 0.060 Uiso 1 1 calc R . . . .
C03D C 0.2307(18) 1.1016(15) 0.2367(8) 0.041(3) Uani 1 1 d . U . . .
H03F H 0.220842 1.093393 0.269892 0.050 Uiso 1 1 calc R . . . .
H03G H 0.171345 1.145201 0.224526 0.050 Uiso 1 1 calc R . . . .
C03E C 0.7549(19) 1.0011(16) 0.1823(7) 0.051(3) Uani 1 1 d D U . . .
C03F C 0.743(3) 0.828(2) 0.0443(9) 0.070(4) Uani 1 1 d . U . . .
C03G C 0.3509(19) 0.9472(18) 0.4651(9) 0.047(3) Uani 1 1 d . U . . .
H03H H 0.295058 1.006872 0.461375 0.056 Uiso 1 1 calc R . . . .
C03H C 0.839(2) 0.829(2) 0.0323(8) 0.072(4) Uani 1 1 d . U . . .
H03I H 0.854395 0.848834 0.058036 0.086 Uiso 1 1 calc R . . . .
H03J H 0.886815 0.766449 0.028473 0.086 Uiso 1 1 calc R . . . .
C03I C 0.4280(18) 0.9814(15) 0.2270(8) 0.039(3) Uani 1 1 d . U . . .
C03J C 1.2724(16) 0.2571(15) 0.3328(7) 0.029(3) Uani 1 1 d . U . . .
H03K H 1.326521 0.196834 0.333859 0.035 Uiso 1 1 calc R . . . .
H03L H 1.279775 0.293880 0.304861 0.035 Uiso 1 1 calc R . . . .
C03K C 0.749(2) 1.1834(16) 0.1616(8) 0.053(3) Uani 1 1 d . U . . .
H03M H 0.714663 1.248539 0.150899 0.063 Uiso 1 1 calc R . . . .
H03N H 0.811766 1.171284 0.167144 0.063 Uiso 1 1 calc R . . . .
C03L C 0.929(2) 0.0896(16) 0.3600(8) 0.046(3) Uani 1 1 d . U . . .
H03O H 0.995709 0.063096 0.352018 0.056 Uiso 1 1 calc R . . . .
H03P H 0.915659 0.044200 0.380751 0.056 Uiso 1 1 calc R . . . .
C03M C 0.9498(16) 0.7086(15) 0.4371(7) 0.029(3) Uani 1 1 d . U . . .
H03Q H 0.989513 0.707988 0.459072 0.035 Uiso 1 1 calc R . . . .
H03R H 0.966653 0.644916 0.433238 0.035 Uiso 1 1 calc R . . . .
C03N C 0.4342(17) 0.9615(17) 0.4700(9) 0.046(3) Uani 1 1 d . U . . .
H03S H 0.421464 0.996491 0.495866 0.055 Uiso 1 1 calc R . . . .
H03T H 0.445261 0.997197 0.442525 0.055 Uiso 1 1 calc R . . . .
C03O C 0.752(2) 1.0525(15) 0.2216(8) 0.051(3) Uani 1 1 d . U . . .
H03U H 0.815100 1.035627 0.228733 0.062 Uiso 1 1 calc R . . . .
H03V H 0.719296 1.036380 0.248830 0.062 Uiso 1 1 calc R . . . .
C03P C 0.3945(18) 1.0706(15) 0.2460(8) 0.040(3) Uani 1 1 d . U . . .
H03W H 0.440750 1.093817 0.238752 0.048 Uiso 1 1 calc R . . . .
H03X H 0.383318 1.062923 0.279179 0.048 Uiso 1 1 calc R . . . .
C03Q C 0.655(2) 1.0277(15) 0.1744(8) 0.048(3) Uani 1 1 d . U . . .
H03Y H 0.623023 1.012938 0.202478 0.058 Uiso 1 1 calc R . . . .
HK H 0.653101 0.993603 0.150770 0.058 Uiso 1 1 calc R . . . .
C03R C 1.1274(19) 0.3926(19) 0.1739(8) 0.050(3) Uani 1 1 d . U . . .
H03Z H 1.135969 0.328862 0.180824 0.060 Uiso 1 1 calc R . . . .
C03S C 0.3014(18) 1.1395(16) 0.2236(8) 0.042(3) Uani 1 1 d . U . . .
H03 H 0.277270 1.200216 0.234798 0.051 Uiso 1 1 calc R . . . .
C03T C 0.666(2) 0.9319(18) 0.0526(8) 0.069(4) Uani 1 1 d . U . . .
H4BA H 0.604360 0.935562 0.059248 0.083 Uiso 1 1 calc R . . . .
HL H 0.681366 0.952613 0.077991 0.083 Uiso 1 1 calc R . . . .
C03V C 0.641(3) 0.9647(19) -0.0304(8) 0.072(4) Uani 1 1 d . U . . .
H5BA H 0.638488 1.006240 -0.058091 0.086 Uiso 1 1 calc R . . . .
HM H 0.579707 0.967457 -0.022436 0.086 Uiso 1 1 calc R . . . .
C03W C 0.710(3) 0.799(2) 0.0058(8) 0.071(4) Uani 1 1 d . U . . .
H6BA H 0.645832 0.808056 0.013023 0.085 Uiso 1 1 calc R . . . .
HN H 0.749872 0.734493 0.001483 0.085 Uiso 1 1 calc R . . . .
C03X C 0.5237(18) 0.8671(17) 0.4775(9) 0.046(3) Uani 1 1 d . U . . .
H7BA H 0.577774 0.877976 0.479534 0.055 Uiso 1 1 calc R . . . .
C03Y C 0.860(2) 0.483(2) 0.1002(8) 0.054(3) Uani 1 1 d . U . . .
H8BA H 0.899901 0.446716 0.124798 0.065 Uiso 1 1 calc R . . . .
HO H 0.832823 0.547622 0.105389 0.065 Uiso 1 1 calc R . . . .
C03Z C 0.4229(17) 0.7987(17) 0.5120(9) 0.044(3) Uani 1 1 d . U . . .
H9BA H 0.412114 0.760606 0.538941 0.053 Uiso 1 1 calc R . . . .
C04A C 0.358(2) 0.6011(17) 0.0826(9) 0.051(3) Uani 1 1 d . U . . .
H04A H 0.350234 0.578057 0.114385 0.062 Uiso 1 1 calc R . . . .
H04B H 0.339227 0.570267 0.063568 0.062 Uiso 1 1 calc R . . . .
C04B C 0.845(3) 0.8900(19) -0.0098(8) 0.073(4) Uani 1 1 d . U . . .
H04C H 0.906682 0.888197 -0.016622 0.087 Uiso 1 1 calc R . . . .
C04C C 0.2637(19) 1.0152(15) 0.2188(8) 0.039(3) Uani 1 1 d . U . . .
H04D H 0.217653 0.991028 0.226599 0.047 Uiso 1 1 calc R . . . .
C11 C 0.5126(18) 0.8082(18) 0.5182(9) 0.049(3) Uani 1 1 d . U . . .
H11A H 0.504798 0.836581 0.545967 0.059 Uiso 1 1 calc R . . . .
H11B H 0.566906 0.748010 0.520066 0.059 Uiso 1 1 calc R . . . .
C011 C 0.8005(16) 0.8014(15) 0.3781(7) 0.026(3) Uani 1 1 d . U . . .
C12 C 0.920(2) 0.4689(16) 0.0543(8) 0.056(3) Uani 1 1 d D U . . .
H12 H 0.970891 0.485188 0.054006 0.067 Uiso 1 1 calc R . . . .
C012 C 0.7192(17) 0.5488(16) 0.4895(7) 0.034(3) Uani 1 1 d . U . . .
H0CA H 0.669049 0.605164 0.476442 0.040 Uiso 1 1 calc R . . . .
HP H 0.778116 0.550733 0.479419 0.040 Uiso 1 1 calc R . . . .
C013 C 0.5443(18) 0.4870(16) 0.2375(8) 0.038(3) Uani 1 1 d . U . . .
H1CA H 0.607221 0.464732 0.246752 0.045 Uiso 1 1 calc R . . . .
HQ H 0.539948 0.521257 0.207294 0.045 Uiso 1 1 calc R . . . .
C014 C 0.4734(18) 0.5487(16) 0.2717(8) 0.036(3) Uani 1 1 d . U . . .
C015 C 0.7195(17) 0.4649(17) 0.4728(7) 0.035(3) Uani 1 1 d . U . . .
C016 C 0.7915(16) 0.7527(15) 0.4244(7) 0.027(3) Uani 1 1 d . U . . .
H2CA H 0.726762 0.781403 0.436764 0.032 Uiso 1 1 calc R . . . .
HR H 0.808682 0.688605 0.421289 0.032 Uiso 1 1 calc R . . . .
C017 C 0.7915(17) 0.3689(17) 0.5440(7) 0.034(3) Uani 1 1 d . U . . .
H017 H 0.844501 0.312389 0.555830 0.041 Uiso 1 1 calc R . . . .
C018 C 0.8491(16) 0.7558(15) 0.4553(7) 0.027(3) Uani 1 1 d . U . . .
H018 H 0.840919 0.723656 0.485145 0.032 Uiso 1 1 calc R . . . .
C18 C 0.814(3) 0.860(2) -0.0493(9) 0.074(4) Uani 1 1 d . U . . .
H18A H 0.812271 0.901436 -0.077041 0.089 Uiso 1 1 calc R . . . .
H18B H 0.859698 0.798172 -0.055311 0.089 Uiso 1 1 calc R . . . .
C019 C 0.5320(18) 0.3536(16) 0.2839(7) 0.038(3) Uani 1 1 d . U . . .
H3CA H 0.524142 0.298649 0.283153 0.045 Uiso 1 1 calc R . . . .
HS H 0.594351 0.333941 0.293281 0.045 Uiso 1 1 calc R . . . .
C020 C 0.3725(18) 0.5830(16) 0.2587(8) 0.038(3) Uani 1 1 d . U . . .
H4CA H 0.327588 0.619333 0.281819 0.045 Uiso 1 1 calc R . . . .
HT H 0.362619 0.620901 0.229321 0.045 Uiso 1 1 calc R . . . .
C021 C 1.2611(16) 0.2395(15) 0.4157(7) 0.030(3) Uani 1 1 d . U . . .
H5CA H 1.262124 0.264782 0.443121 0.036 Uiso 1 1 calc R . . . .
HU H 1.314978 0.179228 0.414496 0.036 Uiso 1 1 calc R . . . .
C022 C 0.907(2) 0.1807(15) 0.2850(8) 0.045(3) Uani 1 1 d . U . . .
H6CA H 0.974466 0.153240 0.279343 0.054 Uiso 1 1 calc R . . . .
HV H 0.879445 0.195230 0.255752 0.054 Uiso 1 1 calc R . . . .
C023 C 1.0319(19) 0.5557(18) 0.1941(8) 0.045(3) Uani 1 1 d . U . . .
C024 C 0.4796(19) 0.4957(16) 0.3189(8) 0.038(3) Uani 1 1 d . U . . .
H7CA H 0.433008 0.535723 0.340353 0.046 Uiso 1 1 calc R . . . .
HW H 0.540947 0.475616 0.329548 0.046 Uiso 1 1 calc R . . . .
C025 C 0.457(2) 0.5776(18) 0.0708(9) 0.049(3) Uani 1 1 d . U . . .
H025 H 0.494844 0.510325 0.075234 0.059 Uiso 1 1 calc R . . . .
C026 C 0.7758(16) 0.9021(15) 0.3828(7) 0.029(3) Uani 1 1 d . U . . .
H8CA H 0.710914 0.934582 0.394519 0.035 Uiso 1 1 calc R . . . .
HX H 0.783946 0.933356 0.353098 0.035 Uiso 1 1 calc R . . . .
C027 C 0.415(2) 0.7128(17) 0.0156(9) 0.050(3) Uani 1 1 d . U . . .
H027 H 0.424925 0.733442 -0.016656 0.060 Uiso 1 1 calc R . . . .
C028 C 0.9657(17) 0.7550(15) 0.3937(7) 0.029(3) Uani 1 1 d . U . . .
H028 H 1.031600 0.722237 0.382465 0.035 Uiso 1 1 calc R . . . .
C029 C 0.3546(18) 1.0582(15) 0.1567(8) 0.042(3) Uani 1 1 d . U . . .
H029 H 0.365075 1.064804 0.123156 0.050 Uiso 1 1 calc R . . . .
C030 C 1.1793(17) 0.1807(15) 0.3766(7) 0.030(3) Uani 1 1 d . U . . .
H9CA H 1.124965 0.169866 0.377002 0.036 Uiso 1 1 calc R . . . .
HY H 1.235069 0.121627 0.377106 0.036 Uiso 1 1 calc R . . . .
C031 C 1.0084(19) 0.5938(19) 0.1444(8) 0.050(3) Uani 1 1 d . U . . .
H0DA H 1.002039 0.656270 0.138382 0.060 Uiso 1 1 calc R . . . .
HZ H 0.949668 0.595450 0.139100 0.060 Uiso 1 1 calc R . . . .
C032 C 0.897(2) 0.1772(15) 0.3835(8) 0.044(3) Uani 1 1 d . U . . .
H032 H 0.930222 0.161460 0.411340 0.053 Uiso 1 1 calc R . . . .
C033 C 0.819(2) 0.4003(18) 0.0110(9) 0.054(3) Uani 1 1 d . U . . .
H1DA H 0.852868 0.387579 -0.018798 0.065 Uiso 1 1 calc R . . . .
H5DA H 0.766673 0.385411 0.012096 0.065 Uiso 1 1 calc R . . . .
C034 C 0.312(2) 0.7391(18) 0.0260(9) 0.051(3) Uani 1 1 d . U . . .
H034 H 0.266439 0.771419 0.005258 0.062 Uiso 1 1 calc R . . . .
C035 C 0.742(2) 0.2423(16) 0.3526(8) 0.044(3) Uani 1 1 d . U . . .
H035 H 0.673983 0.269748 0.359650 0.053 Uiso 1 1 calc R . . . .
C036 C 0.863(2) 0.516(2) 0.0154(9) 0.056(3) Uani 1 1 d . U . . .
H2DA H 0.901900 0.497911 -0.012721 0.067 Uiso 1 1 calc R . . . .
H6DA H 0.840488 0.582535 0.015259 0.067 Uiso 1 1 calc R . . . .
C037 C 0.3223(19) 1.1476(15) 0.1723(8) 0.043(3) Uani 1 1 d . U . . .
H3DA H 0.266184 1.192107 0.157579 0.051 Uiso 1 1 calc R . . . .
H7DA H 0.369947 1.168893 0.164508 0.051 Uiso 1 1 calc R . . . .
C038 C 0.884(2) 0.337(2) 0.0488(9) 0.056(3) Uani 1 1 d . U . . .
H038 H 0.912208 0.271766 0.043785 0.067 Uiso 1 1 calc R . . . .
C039 C 0.777(2) 0.1539(15) 0.3301(8) 0.045(3) Uani 1 1 d . U . . .
H4DA H 0.763316 0.109234 0.351137 0.054 Uiso 1 1 calc R . . . .
H8DA H 0.743845 0.166988 0.302821 0.054 Uiso 1 1 calc R . . . .
C040 C 0.699(2) 1.1594(16) 0.2063(9) 0.051(3) Uani 1 1 d . U . . .
H040 H 0.700296 1.193524 0.230512 0.061 Uiso 1 1 calc R . . . .
C041 C 0.878(2) 0.1135(17) 0.3172(8) 0.047(3) Uani 1 1 d . U . . .
H041 H 0.896740 0.057192 0.302482 0.056 Uiso 1 1 calc R . . . .
C042 C 0.4473(18) 0.9905(15) 0.1762(7) 0.040(3) Uani 1 1 d . U . . .
H04E H 0.470962 0.930992 0.164516 0.048 Uiso 1 1 calc R . . . .
H04F H 0.493310 1.013801 0.167854 0.048 Uiso 1 1 calc R . . . .
C043 C 0.3366(18) 0.8886(17) 0.5075(9) 0.047(3) Uani 1 1 d . U . . .
H04G H 0.324062 0.920413 0.534520 0.057 Uiso 1 1 calc R . . . .
H04H H 0.283404 0.877696 0.504709 0.057 Uiso 1 1 calc R . . . .
C044 C 0.717(3) 0.8628(19) -0.0380(9) 0.071(4) Uani 1 1 d . U . . .
H044 H 0.700840 0.844016 -0.064175 0.085 Uiso 1 1 calc R . . . .
C046 C 0.672(3) 0.991(2) 0.0075(8) 0.070(4) Uani 1 1 d . U . . .
H046 H 0.628926 1.055546 0.011558 0.085 Uiso 1 1 calc R . . . .
C047 C 0.754(2) 1.1251(16) 0.1258(9) 0.052(3) Uani 1 1 d . U . . .
H047 H 0.785870 1.141239 0.097773 0.062 Uiso 1 1 calc R . . . .
C048 C 0.772(2) 0.9808(19) -0.0020(9) 0.073(4) Uani 1 1 d . U . . .
H04I H 0.772777 1.023159 -0.028726 0.087 Uiso 1 1 calc R . . . .
H04J H 0.786469 1.000343 0.023897 0.087 Uiso 1 1 calc R . . . .
Au1 Au 0.64165(8) 0.61617(7) 0.28330(4) 0.0241(3) Uani 0.5 1 d . . P A 1
Cd2 Cd 0.79837(8) 0.64735(7) 0.22654(4) 0.0275(3) Uani 0.5 1 d . . P A 1
Au2 Au 0.79837(8) 0.64735(7) 0.22654(4) 0.0275(3) Uani 0.5 1 d . . P A 2
Cd1 Cd 0.64165(8) 0.61617(7) 0.28330(4) 0.0241(3) Uani 0.5 1 d . . P A 2
Cl1 Cl 0.1803(6) 0.7650(8) 0.3394(3) 0.101(4) Uani 1 1 d . . . . .
Cl2 Cl 0.1947(7) 0.9304(8) 0.3372(3) 0.103(3) Uani 1 1 d . . . . .
C16 C 0.245(3) 0.821(2) 0.3229(14) 0.098(13) Uani 1 1 d . U . . .
H16A H 0.257337 0.822050 0.289805 0.117 Uiso 1 1 calc R . . . .
H16B H 0.304273 0.786008 0.336556 0.117 Uiso 1 1 calc R . . . .
Cl3 Cl 0.1088(9) 1.0321(7) 0.4539(4) 0.120(4) Uani 1 1 d . U . . .
Cl4 Cl 0.1161(9) 0.8624(8) 0.4848(4) 0.125(4) Uani 1 1 d . U . . .
C13 C 0.069(3) 0.956(3) 0.4514(14) 0.120(4) Uani 1 1 d . U . . .
H13A H 0.001783 0.984464 0.459130 0.144 Uiso 1 1 calc R . . . .
H13B H 0.079445 0.940134 0.420094 0.144 Uiso 1 1 calc R . . . .
Cl5 Cl 1.0106(8) 0.9107(8) 0.2554(4) 0.127(4) Uani 1 1 d . U . . .
Cl8 Cl 1.1569(8) 0.7750(8) 0.2072(5) 0.133(4) Uani 1 1 d . U . . .
C31 C 1.056(3) 0.808(3) 0.2345(16) 0.129(4) Uani 1 1 d . U . . .
H31A H 1.059566 0.761276 0.259919 0.155 Uiso 1 1 calc R . . . .
H31B H 1.012236 0.810347 0.214055 0.155 Uiso 1 1 calc R . . . .

loop_
_atom_site_aniso_label
_atom_site_aniso_U_11
_atom_site_aniso_U_22
_atom_site_aniso_U_33
_atom_site_aniso_U_23
_atom_site_aniso_U_13
_atom_site_aniso_U_12
Au3 0.0264(6) 0.0216(4) 0.0191(4) -0.0029(3) 0.0006(4) -0.0137(4)
Au4 0.0269(6) 0.0172(4) 0.0187(4) 0.0010(3) -0.0007(4) -0.0098(4)
Au5 0.0223(6) 0.0173(4) 0.0263(5) 0.0008(4) 0.0016(4) -0.0054(4)
Au6 0.0266(6) 0.0229(4) 0.0182(4) -0.0015(3) 0.0022(4) -0.0086(4)
Au7 0.0307(6) 0.0228(4) 0.0177(4) -0.0006(3) 0.0019(4) -0.0109(4)
Au8 0.0273(6) 0.0243(5) 0.0226(4) -0.0019(4) -0.0004(4) -0.0098(4)
Au9 0.0424(7) 0.0240(5) 0.0254(5) 0.0021(4) -0.0090(5) -0.0163(5)
Au10 0.0344(6) 0.0285(5) 0.0240(5) 0.0007(4) -0.0031(4) -0.0118(5)
Au11 0.0319(6) 0.0217(4) 0.0209(4) 0.0009(4) -0.0044(4) -0.0111(4)
Au12 0.0230(5) 0.0198(4) 0.0195(4) -0.0007(3) 0.0002(4) -0.0078(4)
Au13 0.0232(5) 0.0224(4) 0.0164(4) -0.0027(3) 0.0027(4) -0.0046(4)
Au14 0.0268(6) 0.0214(4) 0.0230(4) -0.0032(4) -0.0015(4) -0.0094(4)
Au15 0.0249(6) 0.0195(4) 0.0260(5) -0.0004(4) -0.0020(4) -0.0075(4)
S1 0.027(4) 0.016(3) 0.026(3) -0.005(2) 0.006(3) -0.011(3)
S2 0.028(4) 0.021(3) 0.021(3) -0.006(2) -0.004(3) -0.006(3)
S3 0.018(3) 0.019(3) 0.019(3) -0.004(2) 0.004(2) -0.002(3)
S4 0.029(4) 0.024(3) 0.024(3) 0.001(2) 0.009(3) -0.013(3)
S5 0.028(4) 0.024(3) 0.019(3) 0.001(2) 0.000(3) -0.008(3)
S6 0.032(4) 0.031(3) 0.018(3) 0.003(2) 0.004(3) -0.018(3)
S7 0.044(4) 0.024(3) 0.025(3) 0.001(2) -0.008(3) -0.008(3)
S8 0.051(5) 0.026(3) 0.026(3) 0.003(3) -0.007(3) -0.017(3)
S9 0.025(4) 0.023(3) 0.026(3) 0.000(2) -0.004(3) -0.011(3)
S10 0.019(3) 0.016(3) 0.025(3) -0.003(2) -0.001(2) -0.007(3)
S11 0.040(4) 0.039(3) 0.024(3) 0.000(3) 0.001(3) -0.020(3)
S12 0.022(3) 0.024(3) 0.018(3) -0.002(2) 0.003(2) -0.012(3)
C0AA 0.059(6) 0.049(5) 0.051(6) -0.003(5) -0.016(5) -0.028(6)
C01A 0.024(5) 0.036(5) 0.025(5) -0.001(4) 0.000(4) -0.014(5)
C1AA 0.054(6) 0.066(6) 0.040(5) -0.003(5) 0.002(5) -0.018(5)
C01B 0.029(6) 0.048(6) 0.024(5) 0.006(5) -0.003(5) -0.017(5)
C01C 0.053(6) 0.062(6) 0.039(5) -0.003(5) 0.002(5) -0.021(5)
C01D 0.027(6) 0.029(5) 0.025(5) 0.002(4) 0.000(4) -0.012(5)
C01E 0.027(6) 0.052(6) 0.056(6) -0.035(5) 0.004(5) -0.016(5)
C01G 0.024(5) 0.034(5) 0.025(5) -0.003(4) -0.001(4) -0.016(5)
C01H 0.025(6) 0.050(6) 0.056(6) -0.036(5) 0.003(5) -0.018(5)
C01I 0.026(6) 0.030(5) 0.024(5) 0.000(4) -0.001(4) -0.013(5)
C01J 0.063(7) 0.027(5) 0.041(6) 0.010(5) -0.017(6) -0.023(6)
C01K 0.030(6) 0.052(6) 0.025(5) 0.005(5) -0.002(5) -0.014(5)
C01L 0.027(6) 0.030(5) 0.025(5) 0.001(4) 0.000(4) -0.013(5)
C01M 0.026(6) 0.028(5) 0.021(5) 0.001(4) -0.002(4) -0.013(5)
C01N 0.045(7) 0.046(6) 0.037(5) -0.005(5) 0.005(5) -0.031(6)
C01O 0.027(6) 0.029(5) 0.022(5) 0.003(4) 0.000(4) -0.013(5)
C01P 0.023(5) 0.035(5) 0.025(5) -0.002(4) -0.001(4) -0.016(5)
C01R 0.056(6) 0.049(5) 0.050(5) -0.001(5) -0.014(5) -0.028(5)
C01S 0.051(6) 0.060(5) 0.038(5) -0.004(5) 0.002(5) -0.023(5)
C01T 0.061(7) 0.028(5) 0.039(6) 0.013(5) -0.019(6) -0.024(6)
C01U 0.028(5) 0.051(5) 0.056(5) -0.031(5) 0.005(5) -0.016(5)
C01V 0.030(6) 0.050(6) 0.024(5) 0.005(5) -0.004(5) -0.017(5)
C01W 0.023(5) 0.034(5) 0.025(5) -0.002(4) -0.001(4) -0.016(5)
C01X 0.041(6) 0.062(6) 0.037(5) -0.007(5) -0.002(5) -0.016(5)
C01Y 0.057(6) 0.050(6) 0.053(6) -0.002(5) -0.016(5) -0.029(6)
C01Z 0.040(6) 0.061(6) 0.037(5) -0.007(5) -0.001(5) -0.015(5)
C02A 0.044(7) 0.043(6) 0.037(5) -0.007(5) 0.004(5) -0.032(6)
C02B 0.062(7) 0.030(5) 0.041(6) 0.011(5) -0.017(6) -0.024(6)
C02C 0.057(6) 0.049(6) 0.051(6) -0.002(5) -0.017(5) -0.030(6)
C02D 0.069(7) 0.028(5) 0.040(6) 0.003(5) -0.007(5) -0.012(5)
C02E 0.041(6) 0.061(6) 0.036(5) -0.005(5) 0.002(5) -0.016(5)
C02F 0.027(6) 0.030(5) 0.024(5) 0.003(4) 0.001(4) -0.012(5)
C02G 0.063(7) 0.029(5) 0.042(6) 0.013(5) -0.016(6) -0.024(6)
C02H 0.028(6) 0.050(6) 0.024(5) 0.007(5) -0.004(5) -0.018(5)
C02I 0.046(7) 0.046(6) 0.039(5) -0.006(5) 0.007(5) -0.031(6)
C02J 0.068(7) 0.028(5) 0.040(6) 0.000(5) -0.009(5) -0.012(5)
C02K 0.043(5) 0.063(5) 0.038(5) -0.008(4) 0.000(4) -0.017(5)
C02L 0.041(6) 0.061(6) 0.037(5) -0.008(5) 0.002(5) -0.016(5)
C02M 0.056(6) 0.047(5) 0.050(6) -0.002(5) -0.017(5) -0.031(6)
C02N 0.058(6) 0.050(6) 0.052(6) -0.002(5) -0.016(6) -0.028(6)
C02O 0.044(6) 0.028(5) 0.037(5) -0.005(5) -0.015(5) -0.004(5)
C02P 0.054(6) 0.062(5) 0.040(5) -0.004(5) 0.002(5) -0.020(5)
C02Q 0.045(6) 0.029(5) 0.036(5) -0.006(5) -0.017(5) -0.003(5)
C02R 0.053(6) 0.062(5) 0.041(5) -0.003(5) 0.002(5) -0.021(5)
C02S 0.027(6) 0.052(6) 0.058(6) -0.035(5) 0.004(5) -0.016(5)
C02T 0.069(7) 0.029(5) 0.040(6) 0.002(5) -0.008(5) -0.011(5)
C02U 0.027(6) 0.049(6) 0.024(5) 0.006(5) -0.005(5) -0.018(5)
C02V 0.029(6) 0.049(6) 0.023(5) 0.004(5) -0.005(5) -0.017(5)
C02W 0.028(6) 0.030(5) 0.026(5) 0.000(4) 0.000(4) -0.010(5)
C02X 0.045(7) 0.044(6) 0.038(5) -0.007(5) 0.003(5) -0.032(6)
C02Y 0.041(6) 0.063(6) 0.036(5) -0.005(5) 0.001(5) -0.013(6)
C02Z 0.045(7) 0.045(6) 0.039(5) -0.006(5) 0.003(5) -0.031(6)
C03A 0.028(6) 0.051(6) 0.025(5) 0.008(5) -0.004(5) -0.016(5)
C03B 0.070(7) 0.031(5) 0.041(6) 0.004(5) -0.006(5) -0.010(5)
C03C 0.041(6) 0.062(6) 0.036(5) -0.006(5) 0.001(5) -0.015(5)
C03D 0.045(6) 0.029(5) 0.037(5) -0.005(5) -0.015(5) -0.002(5)
C03E 0.069(7) 0.030(5) 0.040(6) 0.001(5) -0.008(5) -0.011(5)
C03F 0.114(11) 0.056(7) 0.026(6) 0.014(5) -0.007(7) -0.032(8)
C03G 0.029(6) 0.053(6) 0.059(6) -0.034(5) 0.006(5) -0.013(5)
C03H 0.114(11) 0.057(7) 0.028(6) 0.016(5) -0.006(7) -0.032(8)
C03I 0.044(6) 0.027(5) 0.035(5) -0.005(5) -0.015(5) -0.004(5)
C03J 0.028(6) 0.030(5) 0.026(5) 0.002(4) 0.000(4) -0.012(5)
C03K 0.070(7) 0.031(5) 0.042(6) 0.003(5) -0.005(5) -0.011(5)
C03L 0.064(7) 0.030(5) 0.044(6) 0.012(5) -0.016(6) -0.022(6)
C03M 0.026(5) 0.036(5) 0.025(5) -0.002(4) -0.001(4) -0.013(5)
C03N 0.030(6) 0.052(6) 0.060(6) -0.035(5) 0.005(5) -0.015(5)
C03O 0.069(7) 0.030(5) 0.040(6) 0.002(5) -0.007(5) -0.011(5)
C03P 0.045(6) 0.027(5) 0.035(5) -0.006(5) -0.014(5) -0.003(5)
C03Q 0.066(6) 0.029(5) 0.040(5) 0.000(4) -0.010(5) -0.011(5)
C03R 0.042(6) 0.061(6) 0.036(5) -0.006(5) 0.001(5) -0.015(5)
C03S 0.046(6) 0.030(5) 0.037(5) -0.006(5) -0.014(5) -0.002(5)
C03T 0.114(11) 0.054(7) 0.026(6) 0.017(5) -0.006(7) -0.033(8)
C03V 0.115(11) 0.057(7) 0.027(6) 0.015(5) -0.007(7) -0.031(8)
C03W 0.115(11) 0.057(7) 0.027(6) 0.014(5) -0.007(7) -0.031(8)
C03X 0.029(6) 0.054(6) 0.060(6) -0.036(5) 0.004(5) -0.015(5)
C03Y 0.051(6) 0.063(5) 0.040(5) -0.005(5) 0.002(5) -0.021(5)
C03Z 0.028(6) 0.053(6) 0.057(6) -0.035(5) 0.004(5) -0.017(5)
C04A 0.058(6) 0.049(5) 0.054(6) 0.000(5) -0.015(6) -0.029(6)
C04B 0.115(11) 0.058(7) 0.027(6) 0.017(6) -0.006(7) -0.031(8)
C04C 0.044(6) 0.028(5) 0.037(5) -0.006(5) -0.015(5) -0.005(5)
C11 0.031(6) 0.056(6) 0.060(6) -0.036(5) 0.004(5) -0.013(5)
C011 0.023(5) 0.034(5) 0.024(5) -0.005(4) -0.002(4) -0.016(5)
C12 0.053(6) 0.064(5) 0.041(5) -0.004(5) 0.002(5) -0.020(5)
C012 0.027(6) 0.048(6) 0.023(5) 0.006(5) -0.005(5) -0.017(5)
C013 0.044(7) 0.044(6) 0.036(5) -0.006(5) 0.004(5) -0.030(6)
C014 0.043(7) 0.043(6) 0.036(5) -0.005(5) 0.004(5) -0.032(6)
C015 0.028(6) 0.048(6) 0.024(5) 0.007(5) -0.004(5) -0.016(5)
C016 0.023(5) 0.034(5) 0.027(4) -0.002(4) 0.001(4) -0.017(4)
C017 0.028(6) 0.048(6) 0.024(5) 0.008(5) -0.005(5) -0.018(5)
C018 0.024(5) 0.035(5) 0.024(5) -0.002(4) -0.003(4) -0.015(5)
C18 0.116(11) 0.059(7) 0.028(6) 0.017(5) -0.005(7) -0.030(8)
C019 0.046(7) 0.043(6) 0.037(5) -0.006(5) 0.003(5) -0.032(6)
C020 0.045(7) 0.043(6) 0.039(5) -0.006(5) 0.004(5) -0.032(6)
C021 0.028(6) 0.031(5) 0.025(5) 0.002(4) 0.001(5) -0.011(5)
C022 0.064(7) 0.029(5) 0.041(6) 0.010(5) -0.017(6) -0.022(6)
C023 0.038(6) 0.059(6) 0.034(5) -0.005(5) -0.002(5) -0.018(5)
C024 0.045(7) 0.045(6) 0.036(5) -0.005(5) 0.003(5) -0.032(6)
C025 0.057(6) 0.048(5) 0.051(6) -0.001(5) -0.016(6) -0.029(6)
C026 0.024(5) 0.036(5) 0.026(5) -0.002(4) -0.001(4) -0.013(5)
C027 0.058(6) 0.049(5) 0.051(6) -0.002(5) -0.016(5) -0.029(6)
C028 0.024(5) 0.036(5) 0.027(5) -0.003(4) 0.001(4) -0.014(5)
C029 0.045(6) 0.030(5) 0.036(5) -0.004(5) -0.016(5) -0.002(5)
C030 0.028(6) 0.031(5) 0.028(5) 0.001(4) 0.000(5) -0.012(5)
C031 0.041(6) 0.062(6) 0.036(5) -0.004(5) 0.001(5) -0.015(5)
C032 0.063(7) 0.029(5) 0.041(6) 0.012(5) -0.017(6) -0.022(6)
C033 0.053(6) 0.063(5) 0.040(5) -0.006(5) 0.002(5) -0.023(5)
C034 0.058(6) 0.050(5) 0.052(6) -0.001(5) -0.017(6) -0.027(6)
C035 0.062(7) 0.031(5) 0.042(6) 0.012(5) -0.017(6) -0.023(6)
C036 0.055(6) 0.064(6) 0.040(5) -0.004(5) 0.003(5) -0.021(5)
C037 0.046(6) 0.029(5) 0.038(5) -0.004(5) -0.013(5) -0.002(5)
C038 0.055(6) 0.062(6) 0.041(5) -0.004(5) 0.004(5) -0.022(5)
C039 0.064(7) 0.030(5) 0.041(6) 0.011(5) -0.017(6) -0.023(6)
C040 0.070(7) 0.029(5) 0.041(6) 0.002(5) -0.007(5) -0.012(5)
C041 0.066(7) 0.030(5) 0.043(6) 0.012(5) -0.016(6) -0.021(6)
C042 0.046(6) 0.027(5) 0.037(5) -0.005(4) -0.015(5) -0.005(5)
C043 0.030(6) 0.055(6) 0.058(6) -0.035(5) 0.004(5) -0.013(5)
C044 0.115(11) 0.056(7) 0.028(6) 0.015(5) -0.008(7) -0.031(8)
C046 0.115(11) 0.056(7) 0.027(6) 0.015(5) -0.008(7) -0.032(8)
C047 0.069(7) 0.030(5) 0.041(6) 0.004(5) -0.005(5) -0.011(5)
C048 0.116(11) 0.057(7) 0.028(6) 0.017(5) -0.006(7) -0.031(8)
Au1 0.0251(7) 0.0203(6) 0.0274(6) -0.0026(5) -0.0087(5) -0.0087(6)
Cd2 0.0223(7) 0.0249(6) 0.0270(6) -0.0010(5) -0.0037(5) -0.0036(6)
Au2 0.0223(7) 0.0249(6) 0.0270(6) -0.0010(5) -0.0037(5) -0.0036(6)
Cd1 0.0251(7) 0.0203(6) 0.0274(6) -0.0026(5) -0.0087(5) -0.0087(6)
Cl1 0.046(6) 0.143(9) 0.089(7) 0.054(7) -0.007(5) -0.041(6)
Cl2 0.066(7) 0.129(9) 0.092(7) -0.042(7) 0.020(6) -0.022(7)
C16 0.07(3) 0.10(3) 0.15(4) -0.02(3) 0.01(3) -0.07(3)
Cl3 0.118(8) 0.093(6) 0.165(8) 0.017(6) -0.058(7) -0.057(6)
Cl4 0.124(8) 0.099(6) 0.155(8) 0.028(6) -0.053(7) -0.055(6)
C13 0.120(8) 0.094(6) 0.160(8) 0.022(6) -0.056(7) -0.058(6)
Cl5 0.077(7) 0.127(7) 0.162(9) -0.078(7) -0.016(6) -0.013(6)
Cl8 0.076(7) 0.131(7) 0.175(9) -0.074(7) 0.008(6) -0.020(6)
C31 0.075(7) 0.128(7) 0.168(9) -0.076(7) -0.004(7) -0.016(6)

loop_
_atom_type_symbol
_atom_type_description
_atom_type_scat_dispersion_real
_atom_type_scat_dispersion_imag
_atom_type_scat_source
C C 0.0033 0.0016 'International Tables Vol C Tables 4.2.6.8 and 6.1.1.4'
H H 0.0000 0.0000 'International Tables Vol C Tables 4.2.6.8 and 6.1.1.4'
Au Au -2.0133 8.8022 'International Tables Vol C Tables 4.2.6.8 and 6.1.1.4'
Cd Cd -0.8075 1.2024 'International Tables Vol C Tables 4.2.6.8 and 6.1.1.4'
Cl Cl 0.1484 0.1585 'International Tables Vol C Tables 4.2.6.8 and 6.1.1.4'
S S 0.1246 0.1234 'International Tables Vol C Tables 4.2.6.8 and 6.1.1.4'

loop_
_geom_angle_atom_site_label_1
_geom_angle_atom_site_label_2
_geom_angle_atom_site_label_3
_geom_angle
Au4 Au3 Au11 127.42(4)
Au4 Au3 Au12 65.95(3)
Au4 Au3 Au13 61.34(3)
Au4 Au3 Au14 88.00(3)
Au4 Au3 Au1 60.59(4)
Au4 Au3 Cd2 63.94(3)
Au4 Au3 Au2 63.94(3)
Au4 Au3 Cd1 60.59(4)
Au12 Au3 Au11 84.64(3)
Au12 Au3 Au14 136.48(3)
Au13 Au3 Au11 141.76(4)
Au13 Au3 Au12 64.72(3)
Au13 Au3 Au14 72.33(3)
Au14 Au3 Au11 137.24(4)
S10 Au3 Au4 169.13(15)
S10 Au3 Au11 43.38(13)
S10 Au3 Au12 104.76(14)
S10 Au3 Au13 121.01(12)
S10 Au3 Au14 102.84(14)
S10 Au3 Au1 124.71(13)
S10 Au3 Cd2 108.34(13)
S10 Au3 Au2 108.34(13)
S10 Au3 Cd1 124.71(13)
Au3 Au4 Au7 138.68(4)
Au3 Au4 Au12 64.73(3)
Au3 Au4 Au13 67.19(3)
Au3 Au4 Au1 61.62(4)
Au3 Au4 Cd2 63.46(3)
Au3 Au4 Au2 63.46(3)
Au3 Au4 Cd1 61.62(4)
Au12 Au4 Au7 123.71(4)
Au13 Au4 Au7 153.65(3)
Au13 Au4 Au12 66.02(3)
Au13 Au4 Cd2 123.65(4)
Au13 Au4 Au2 123.65(4)
S5 Au4 Au3 168.80(15)
S5 Au4 Au7 46.43(13)
S5 Au4 Au12 104.07(15)
S5 Au4 Au13 109.43(12)
S5 Au4 Au1 128.21(15)
S5 Au4 Cd2 113.58(13)
S5 Au4 Au2 113.58(13)
S5 Au4 Cd1 128.21(15)
Au6 Au5 Au8 66.64(3)
Au6 Au5 Au9 60.53(3)
Au6 Au5 Au10 87.90(4)
Au6 Au5 Au15 126.87(4)
Au6 Au5 Au1 65.88(3)
Au6 Au5 Cd2 60.87(4)
Au6 Au5 Au2 60.87(4)
Au6 Au5 Cd1 65.88(3)
Au8 Au5 Au9 66.92(3)
Au8 Au5 Au10 136.33(4)
Au8 Au5 Au15 85.13(3)
Au9 Au5 Au10 69.72(3)
Au9 Au5 Au15 145.70(4)
Au10 Au5 Au15 137.00(4)
S9 Au5 Au6 167.88(15)
S9 Au5 Au8 103.01(15)
S9 Au5 Au9 122.58(12)
S9 Au5 Au10 104.19(14)
S9 Au5 Au15 43.11(13)
S9 Au5 Au1 105.80(13)
S9 Au5 Cd2 125.25(14)
S9 Au5 Au2 125.25(14)
S9 Au5 Cd1 105.80(13)
Au5 Au6 Au7 137.87(4)
Au5 Au6 Au8 62.06(3)
Au5 Au6 Au9 67.63(3)
Au5 Au6 Au1 61.98(3)
Au5 Au6 Cd2 60.58(4)
Au5 Au6 Au2 60.58(4)
Au5 Au6 Cd1 61.98(3)
Au7 Au6 Au8 124.84(4)
Au9 Au6 Au7 153.72(4)
Au9 Au6 Au8 67.69(3)
Au9 Au6 Au1 124.79(4)
Au9 Au6 Cd1 124.79(4)
S6 Au6 Au5 166.33(16)
S6 Au6 Au7 47.28(13)
S6 Au6 Au8 104.35(15)
S6 Au6 Au9 109.94(12)
S6 Au6 Au1 113.56(12)
S6 Au6 Cd2 130.87(15)
S6 Au6 Au2 130.87(15)
S6 Au6 Cd1 113.56(12)
Au6 Au7 Au4 80.63(3)
S5 Au7 Au4 48.41(14)
S5 Au7 Au6 127.17(14)
S6 Au7 Au4 129.54(15)
S6 Au7 Au6 50.56(15)
S6 Au7 S5 177.7(2)
Au5 Au8 Au6 51.29(3)
Au5 Au8 Au9 58.19(3)
Au6 Au8 Au9 53.56(3)
S7 Au8 Au5 92.94(17)
S7 Au8 Au6 93.53(17)
S7 Au8 Au9 42.44(18)
S12 Au8 Au5 90.09(14)
S12 Au8 Au6 92.72(15)
S12 Au8 Au9 143.03(15)
S12 Au8 S7 173.7(2)
Au5 Au9 Au8 54.89(3)
Au6 Au9 Au5 51.84(3)
Au6 Au9 Au8 58.75(3)
S7 Au9 Au5 90.78(14)
S7 Au9 Au6 99.43(13)
S7 Au9 Au8 43.40(13)
S7 Au9 S8 176.13(19)
S8 Au9 Au5 91.42(14)
S8 Au9 Au6 84.43(13)
S8 Au9 Au8 140.12(13)
S8 Au10 Au5 89.60(17)
S8 Au10 Cd2 97.32(14)
S8 Au10 Au2 97.32(14)
S11 Au10 Au5 102.66(16)
S11 Au10 S8 167.4(2)
S11 Au10 Cd2 92.64(14)
S11 Au10 Au2 92.64(14)
Au3 Au11 Cd2 51.75(3)
S10 Au11 Au3 45.20(13)
S10 Au11 Cd2 96.58(13)
S11 Au11 Au3 136.29(16)
S11 Au11 S10 175.8(2)
S11 Au11 Cd2 85.50(16)
Au3 Au12 Au4 49.32(3)
Au3 Au12 Au13 57.11(3)
Au4 Au12 Au13 53.87(3)
S3 Au12 Au3 94.27(15)
S3 Au12 Au4 94.79(15)
S3 Au12 Au13 43.75(15)
S4 Au12 Au3 89.10(16)
S4 Au12 Au4 92.62(15)
S4 Au12 Au13 142.40(16)
S4 Au12 S3 172.3(2)
Au3 Au13 Au12 58.18(3)
Au4 Au13 Au3 51.46(3)
Au4 Au13 Au12 60.11(3)
S2 Au13 Au3 89.92(13)
S2 Au13 Au4 85.88(13)
S2 Au13 Au12 142.91(13)
S3 Au13 Au3 95.42(12)
S3 Au13 Au4 100.95(13)
S3 Au13 Au12 43.95(12)
S3 Au13 S2 173.03(18)
Au3 Au14 Au1 51.48(3)
Au3 Au14 Cd1 51.48(3)
S1 Au14 Au3 103.81(14)
S1 Au14 S2 166.9(2)
S1 Au14 Au1 88.83(13)
S1 Au14 Cd1 88.83(13)
S2 Au14 Au3 88.94(15)
S2 Au14 Au1 101.59(14)
S2 Au14 Cd1 101.59(14)
S1 Au15 Au5 135.94(14)
S1 Au15 S9 176.4(2)
S1 Au15 Au1 84.48(14)
S1 Au15 Cd1 84.48(14)
S9 Au15 Au5 44.39(14)
S9 Au15 Au1 96.39(15)
S9 Au15 Cd1 96.39(15)
Au15 S1 Au14 102.3(2)
C01H S1 Au14 106.0(8)
C01H S1 Au15 108.2(9)
Au14 S2 Au13 104.9(2)
C015 S2 Au13 103.5(8)
C015 S2 Au14 106.0(8)
Au13 S3 Au12 92.30(19)
C01O S3 Au12 107.2(7)
C01O S3 Au13 109.3(8)
Au12 S4 Cd2 96.3(2)
Au12 S4 Au2 96.3(2)
C023 S4 Au12 106.8(8)
C023 S4 Cd2 109.3(9)
C023 S4 Au2 109.3(9)
Au7 S5 Au4 85.16(18)
C01J S5 Au4 108.3(9)
C01J S5 Au7 108.2(8)
Au7 S6 Au6 82.15(18)
C01S S6 Au6 109.8(8)
C01S S6 Au7 107.3(9)
Au9 S7 Au8 94.2(2)
C02M S7 Au8 109.3(8)
C02M S7 Au9 108.9(10)
Au10 S8 Au9 101.9(3)
C03F S8 Au9 105.8(12)
C03F S8 Au10 105.3(10)
Au15 S9 Au5 92.50(18)
C03I S9 Au5 112.2(8)
C03I S9 Au15 109.2(9)
Au11 S10 Au3 91.43(19)
C011 S10 Au3 112.2(7)
C011 S10 Au11 107.4(7)
Au11 S11 Au10 102.6(2)
C03E S11 Au10 106.3(9)
C03E S11 Au11 108.7(8)
Au8 S12 Au1 96.7(2)
Au8 S12 Cd1 96.7(2)
C014 S12 Au8 102.7(7)
C014 S12 Au1 111.0(9)
C014 S12 Cd1 111.0(9)
C025 C0AA C027 110(2)
C01G C01A C018 108.7(18)
C038 C1AA C12 117(3)
C015 C01B C017 108(2)
C033 C01C C02R 104(2)
C033 C01C C036 107(3)
C036 C01C C02R 110(2)
C01L C01D C03J 112.3(18)
C01L C01D C021 110.2(19)
C03J C01D C021 107.4(18)
C01H C01E C03Z 110(2)
C01A C01G C01W 115.7(18)
C01A C01G C026 106.4(18)
C01W C01G C026 106.9(18)
C01E C01H S1 107.9(16)
C01E C01H C01U 110(2)
C01U C01H S1 112.3(18)
C02S C01H S1 109.9(17)
C02S C01H C01E 107(2)
C02S C01H C01U 109(2)
C02F C01I C01O 112.6(19)
C01T C01J S5 112.0(15)
C01T C01J C022 111(2)
C02G C01J S5 105.4(17)
C02G C01J C01T 110(2)
C02G C01J C022 110(2)
C022 C01J S5 107.7(18)
C02V C01K C03A 112(2)
C01D C01L C01O 110.3(18)
C01O C01M C02W 110.0(17)
C02I C01N C019 110(2)
C02I C01N C024 109(2)
C019 C01N C024 108(2)
C01I C01O S3 110.7(16)
C01I C01O C01L 104.4(17)
C01L C01O S3 105.5(14)
C01M C01O S3 114.6(15)
C01M C01O C01I 110.7(18)
C01M C01O C01L 110.3(19)
C011 C01P C028 109.0(18)
C025 C01R C02M 107(2)
C02P C01S S6 107.2(18)
C02R C01S S6 110(2)
C02R C01S C02P 109(2)
C02R C01S C03Y 106(2)
C03Y C01S S6 114.4(18)
C03Y C01S C02P 110(3)
C035 C01T C01J 113(2)
C01H C01U C03X 112(2)
C02V C01V C017 106.8(18)
C01G C01W C028 108.5(18)
C02E C01X C01Z 108(2)
C03C C01X C01Z 106(2)
C03C C01X C02E 113(2)
C02N C01Y C034 106(2)
C04A C01Y C02N 111(2)
C04A C01Y C034 107(2)
C023 C01Z C01X 111(2)
C02X C02A C013 112(2)
C02X C02A C019 111(2)
C019 C02A C013 108.3(18)
C032 C02B C035 109(2)
C02M C02C C027 108(2)
C047 C02D C02T 108(2)
C01X C02E C02Y 110(2)
C01I C02F C021 109.9(18)
C01I C02F C030 112.2(18)
C030 C02F C021 107.2(19)
C01J C02G C032 108(2)
C017 C02H C03A 110.4(18)
C01N C02I C02Z 109(2)
C040 C02J C02T 105(2)
C02Y C02K C03R 111(2)
C023 C02L C03R 110(2)
C01R C02M S7 112.5(17)
C02C C02M S7 107.6(17)
C02C C02M C01R 112(2)
C02C C02M C02N 111(2)
C02N C02M S7 104.9(19)
C02N C02M C01R 109(2)
C01Y C02N C02M 107(2)
C03I C02O C04C 110.7(19)
C01S C02P C038 110(2)
C029 C02Q C04C 111(2)
C01S C02R C01C 115(2)
C01H C02S C03G 112(2)
C02D C02T C02J 114(2)
C03Q C02T C02D 108(2)
C03Q C02T C02J 109.7(19)
C03A C02U C015 113.5(19)
C01K C02V C01V 109.3(18)
C01K C02V C012 111.9(19)
C012 C02V C01V 106.9(19)
C01M C02W C030 108.4(18)
C03J C02W C01M 112.5(18)
C03J C02W C030 108.6(17)
C02A C02X C02Z 106(2)
C02E C02Y C02K 112(2)
C02E C02Y C031 109(2)
C02K C02Y C031 106(2)
C02X C02Z C02I 110(2)
C02X C02Z C020 114(2)
C020 C02Z C02I 109.8(19)
C01K C03A C02H 106.4(18)
C02U C03A C01K 108.6(19)
C02U C03A C02H 108(2)
C047 C03B C03E 106(2)
C03R C03C C01X 113(2)
C04C C03D C03S 110(2)
C03B C03E S11 106.4(16)
C03O C03E S11 109.3(16)
C03O C03E C03B 113(2)
C03Q C03E S11 111.5(18)
C03Q C03E C03B 110(2)
C03Q C03E C03O 107(2)
C03H C03F S8 109(2)
C03H C03F C03T 108(2)
C03T C03F S8 112.4(19)
C03W C03F S8 107(2)
C03W C03F C03H 114(3)
C03W C03F C03T 107(3)
C02S C03G C043 108(2)
C03N C03G C02S 109(2)
C03N C03G C043 109(2)
C04B C03H C03F 115(3)
C02O C03I S9 111.4(15)
C02O C03I C03P 108(2)
C02O C03I C042 111(2)
C03P C03I S9 106.3(16)
C03P C03I C042 111.7(19)
C042 C03I S9 107.8(18)
C01D C03J C02W 109(2)
C047 C03K C040 109(2)
C041 C03L C032 109(2)
C028 C03M C018 111.2(18)
C03G C03N C03X 111(2)
C03E C03O C040 108.2(19)
C03I C03P C03S 106.9(18)
C03E C03Q C02T 108(2)
C02L C03R C02K 103(2)
C03C C03R C02K 111(2)
C03C C03R C02L 111(2)
C03D C03S C03P 108.5(19)
C037 C03S C03D 111(2)
C037 C03S C03P 108(2)
C046 C03T C03F 105(2)
C046 C03V C044 106(3)
C03F C03W C044 105(2)
C01U C03X C03N 103(2)
C11 C03X C01U 110(2)
C11 C03X C03N 113(2)
C01S C03Y C12 113(2)
C01E C03Z C11 110(2)
C043 C03Z C01E 108(2)
C043 C03Z C11 114(2)
C025 C04A C01Y 113(2)
C03H C04B C18 107(3)
C048 C04B C03H 105(3)
C048 C04B C18 106(3)
C02Q C04C C02O 107(2)
C03D C04C C02O 107.4(19)
C03D C04C C02Q 112(2)
C03X C11 C03Z 105(2)
C01P C011 S10 113.3(15)
C01P C011 C026 108.8(18)
C016 C011 S10 110.5(15)
C016 C011 C01P 107.4(17)
C016 C011 C026 109.7(18)
C026 C011 S10 107.2(14)
C1AA C12 C03Y 105(2)
C036 C12 C1AA 103(2)
C036 C12 C03Y 112(2)
C015 C012 C02V 109.5(18)
C014 C013 C02A 108(2)
C013 C014 S12 114.1(16)
C013 C014 C020 111(2)
C013 C014 C024 110(2)
C020 C014 S12 105.5(16)
C024 C014 S12 108.7(16)
C024 C014 C020 106(2)
C01B C015 S2 109.3(17)
C01B C015 C012 109.7(18)
C02U C015 S2 108.5(15)
C02U C015 C01B 108.0(17)
C02U C015 C012 109(2)
C012 C015 S2 112.0(15)
C018 C016 C011 111.7(19)
C01B C017 C01V 110.1(18)
C02H C017 C01B 111.2(18)
C02H C017 C01V 109(2)
C03M C018 C01A 109.1(19)
C016 C018 C01A 110.5(18)
C016 C018 C03M 109.5(19)
C044 C18 C04B 112(3)
C01N C019 C02A 112(2)
C02Z C020 C014 106(2)
C01D C021 C02F 108.6(17)
C01J C022 C041 107(2)
C01Z C023 S4 104.0(18)
C02L C023 S4 114.8(18)
C02L C023 C01Z 108(2)
C02L C023 C031 112(2)
C031 C023 S4 109.7(18)
C031 C023 C01Z 108(2)
C014 C024 C01N 110.3(19)
C0AA C025 C01R 114(2)
C0AA C025 C04A 108(2)
C04A C025 C01R 105(2)
C011 C026 C01G 108.2(17)
C0AA C027 C02C 112(2)
C0AA C027 C034 109(2)
C034 C027 C02C 109(2)
C01W C028 C01P 106.9(17)
C03M C028 C01P 107.5(19)
C03M C028 C01W 113.9(19)
C02Q C029 C042 110.9(19)
C037 C029 C02Q 112(2)
C037 C029 C042 110(2)
C02F C030 C02W 105.6(17)
C023 C031 C02Y 108(2)
C02B C032 C02G 112.2(19)
C02B C032 C03L 108(2)
C03L C032 C02G 109(2)
C01C C033 C038 113(2)
C027 C034 C01Y 110(2)
C01T C035 C02B 110(2)
C01T C035 C039 107(2)
C039 C035 C02B 105.7(19)
C12 C036 C01C 114(2)
C029 C037 C03S 109(2)
C1AA C038 C02P 108(2)
C1AA C038 C033 106(2)
C033 C038 C02P 107(2)
C041 C039 C035 113(2)
C02J C040 C03K 111(2)
C02J C040 C03O 109(2)
C03K C040 C03O 110(2)
C03L C041 C022 107(2)
C039 C041 C03L 109(2)
C039 C041 C022 113(2)
C03I C042 C029 106(2)
C03Z C043 C03G 109(2)
C03W C044 C03V 108(2)
C18 C044 C03V 109(3)
C18 C044 C03W 114(3)
C03T C046 C048 109(2)
C03V C046 C03T 111(3)
C03V C046 C048 113(3)
C02D C047 C03B 110(2)
C02D C047 C03K 108(2)
C03B C047 C03K 116(2)
C04B C048 C046 116(3)
Cl1 C16 Cl2 114(2)
Cl4 C13 Cl3 114(2)
Cl8 C31 Cl5 116(3)

loop_
_geom_bond_atom_site_label_1
_geom_bond_atom_site_label_2
_geom_bond_distance
Au3 Au4 2.6287(12)
Au3 Au11 3.3542(11)
Au3 Au12 3.1346(14)
Au3 Au13 3.0977(11)
Au3 Au14 3.1439(13)
Au3 S10 2.381(5)
Au3 Au1 2.7335(14)
Au3 Cd2 2.9604(15)
Au3 Au2 2.9604(15)
Au3 Cd1 2.7335(14)
Au4 Au7 3.1740(12)
Au4 Au12 3.1652(13)
Au4 Au13 2.9489(12)
Au4 S5 2.382(6)
Au4 Au1 2.7066(15)
Au4 Cd2 2.9725(13)
Au4 Au2 2.9725(13)
Au4 Cd1 2.7066(15)
Au5 Au6 2.6481(12)
Au5 Au8 2.9979(13)
Au5 Au9 3.1142(12)
Au5 Au10 3.1877(14)
Au5 Au15 3.3795(13)
Au5 S9 2.366(6)
Au5 Au1 2.9605(13)
Au5 Cd2 2.7038(15)
Au5 Au2 2.7038(15)
Au5 Cd1 2.9605(13)
Au6 Au7 3.1080(12)
Au6 Au8 3.1154(14)
Au6 Au9 2.9318(11)
Au6 S6 2.423(6)
Au6 Au1 3.0609(14)
Au6 Cd2 2.7113(15)
Au6 Au2 2.7113(15)
Au6 Cd1 3.0609(14)
Au7 S5 2.308(5)
Au7 S6 2.305(5)
Au8 Au9 3.3712(13)
Au8 S7 2.322(5)
Au8 S12 2.322(5)
Au9 S7 2.281(7)
Au9 S8 2.319(7)
Au10 S8 2.318(6)
Au10 S11 2.316(6)
Au10 Cd2 3.1209(14)
Au10 Au2 3.1209(14)
Au11 S10 2.304(5)
Au11 S11 2.293(6)
Au11 Cd2 3.4274(15)
Au12 Au13 3.3358(12)
Au12 S3 2.317(5)
Au12 S4 2.299(5)
Au13 S2 2.327(6)
Au13 S3 2.309(6)
Au14 S1 2.309(6)
Au14 S2 2.318(5)
Au14 Au1 3.1508(14)
Au14 Cd1 3.1508(14)
Au15 S1 2.307(5)
Au15 S9 2.312(5)
Au15 Au1 3.3348(15)
Au15 Cd1 3.3348(15)
S1 C01H 1.85(2)
S2 C015 1.81(2)
S3 C01O 1.83(2)
S4 C023 1.84(3)
S4 Cd2 2.405(6)
S4 Au2 2.405(6)
S5 C01J 1.87(2)
S6 C01S 1.81(3)
S7 C02M 1.87(3)
S8 C03F 1.83(2)
S9 C03I 1.88(2)
S10 C011 1.84(2)
S11 C03E 1.86(2)
S12 C014 1.83(2)
S12 Au1 2.413(6)
S12 Cd1 2.413(6)
C0AA C025 1.49(3)
C0AA C027 1.51(3)
C01A C01G 1.50(3)
C01A C018 1.57(3)
C1AA C12 1.519(18)
C1AA C038 1.48(4)
C01B C015 1.55(3)
C01B C017 1.58(3)
C01C C02R 1.58(4)
C01C C033 1.48(4)
C01C C036 1.50(4)
C01D C01L 1.48(3)
C01D C03J 1.51(3)
C01D C021 1.55(3)
C01E C01H 1.51(3)
C01E C03Z 1.53(3)
C01G C01W 1.53(3)
C01G C026 1.60(3)
C01H C01U 1.51(3)
C01H C02S 1.50(3)
C01I C01O 1.51(3)
C01I C02F 1.49(3)
C01J C01T 1.51(4)
C01J C02G 1.50(3)
C01J C022 1.54(3)
C01K C02V 1.51(3)
C01K C03A 1.55(3)
C01L C01O 1.60(3)
C01M C01O 1.46(3)
C01M C02W 1.56(3)
C01N C02I 1.47(3)
C01N C019 1.48(3)
C01N C024 1.58(3)
C01P C011 1.56(3)
C01P C028 1.58(3)
C01R C02M 1.58(3)
C01R C025 1.57(3)
C01S C02P 1.516(18)
C01S C02R 1.50(3)
C01S C03Y 1.51(4)
C01T C035 1.51(3)
C01U C03X 1.56(3)
C01V C02V 1.59(3)
C01V C017 1.60(3)
C01W C028 1.54(3)
C01X C01Z 1.60(4)
C01X C02E 1.52(3)
C01X C03C 1.52(4)
C01Y C02N 1.56(3)
C01Y C04A 1.55(4)
C01Y C034 1.57(3)
C01Z C023 1.57(4)
C02A C02X 1.49(3)
C02A C013 1.56(3)
C02A C019 1.54(3)
C02B C032 1.53(4)
C02B C035 1.57(3)
C02C C02M 1.51(3)
C02C C027 1.54(3)
C02D C02T 1.57(4)
C02D C047 1.49(4)
C02E C02Y 1.56(4)
C02F C021 1.55(3)
C02F C030 1.55(3)
C02G C032 1.57(3)
C02H C03A 1.57(3)
C02H C017 1.53(3)
C02I C02Z 1.57(3)
C02J C02T 1.57(3)
C02J C040 1.53(4)
C02K C02Y 1.57(4)
C02K C03R 1.59(3)
C02L C03R 1.59(4)
C02L C023 1.54(4)
C02M C02N 1.58(4)
C02O C03I 1.50(4)
C02O C04C 1.58(3)
C02P C038 1.60(4)
C02Q C04C 1.51(3)
C02Q C029 1.48(4)
C02S C03G 1.53(3)
C02T C03Q 1.55(3)
C02U C03A 1.54(3)
C02U C015 1.55(3)
C02V C012 1.59(3)
C02W C03J 1.53(3)
C02W C030 1.60(3)
C02X C02Z 1.53(3)
C02Y C031 1.59(4)
C02Z C020 1.54(3)
C03B C03E 1.576(18)
C03B C047 1.50(3)
C03C C03R 1.50(4)
C03D C03S 1.55(4)
C03D C04C 1.45(3)
C03E C03O 1.55(3)
C03E C03Q 1.54(4)
C03F C03H 1.59(5)
C03F C03T 1.63(4)
C03F C03W 1.58(4)
C03G C03N 1.53(3)
C03G C043 1.54(3)
C03H C04B 1.52(3)
C03I C03P 1.51(3)
C03I C042 1.52(3)
C03K C040 1.58(4)
C03K C047 1.53(3)
C03L C032 1.56(3)
C03L C041 1.54(3)
C03M C018 1.53(3)
C03M C028 1.47(3)
C03N C03X 1.60(3)
C03O C040 1.61(3)
C03P C03S 1.59(3)
C03S C037 1.54(3)
C03T C046 1.56(3)
C03V C044 1.61(4)
C03V C046 1.50(4)
C03W C044 1.59(3)
C03X C11 1.49(3)
C03Y C12 1.57(4)
C03Z C11 1.60(3)
C03Z C043 1.52(3)
C04A C025 1.50(4)
C04B C18 1.58(4)
C04B C048 1.47(4)
C011 C016 1.53(3)
C011 C026 1.56(3)
C12 C036 1.49(3)
C012 C015 1.56(3)
C013 C014 1.54(3)
C014 C020 1.57(3)
C014 C024 1.54(3)
C016 C018 1.44(3)
C18 C044 1.58(4)
C022 C041 1.57(3)
C023 C031 1.56(3)
C027 C034 1.53(4)
C029 C037 1.47(3)
C029 C042 1.55(3)
C033 C038 1.58(3)
C035 C039 1.55(3)
C039 C041 1.49(4)
C046 C048 1.57(4)
Cl1 C16 1.69(3)
Cl2 C16 1.73(4)
Cl3 C13 1.70(4)
Cl4 C13 1.63(3)
Cl5 C31 1.71(4)
Cl8 C31 1.64(4)

loop_
_geom_torsion_atom_site_label_1
_geom_torsion_atom_site_label_2
_geom_torsion_atom_site_label_3
_geom_torsion_atom_site_label_4
_geom_torsion
Au3 S10 C011 C01P 55.4(16)
Au3 S10 C011 C016 -65.1(17)
Au3 S10 C011 C026 175.4(12)
Au4 S5 C01J C01T 42.7(19)
Au4 S5 C01J C02G -77.0(19)
Au4 S5 C01J C022 165.2(15)
Au5 S9 C03I C02O 76.0(18)
Au5 S9 C03I C03P -166.3(15)
Au5 S9 C03I C042 -46.3(18)
Au6 S6 C01S C02P 159.8(17)
Au6 S6 C01S C02R -82.1(19)
Au6 S6 C01S C03Y 38(2)
Au7 S5 C01J C01T -48.2(19)
Au7 S5 C01J C02G -167.9(16)
Au7 S5 C01J C022 74.4(18)
Au7 S6 C01S C02P 72(2)
Au7 S6 C01S C02R -169.8(16)
Au7 S6 C01S C03Y -49.7(19)
Au8 S7 C02M C01R -36(2)
Au8 S7 C02M C02C -160.5(17)
Au8 S7 C02M C02N 81.7(16)
Au8 S12 C014 C013 54.8(18)
Au8 S12 C014 C020 -67.8(16)
Au8 S12 C014 C024 178.5(16)
Au9 S7 C02M C01R 65(2)
Au9 S7 C02M C02C -59(2)
Au9 S7 C02M C02N -176.7(13)
Au9 S8 C03F C03H 172.5(18)
Au9 S8 C03F C03T 53(3)
Au9 S8 C03F C03W -64(2)
Au10 S8 C03F C03H 65(2)
Au10 S8 C03F C03T -54(3)
Au10 S8 C03F C03W -171(2)
Au10 S11 C03E C03B -78.5(18)
Au10 S11 C03E C03O 159.2(17)
Au10 S11 C03E C03Q 41.0(18)
Au11 S10 C011 C01P -43.6(16)
Au11 S10 C011 C016 -164.1(14)
Au11 S10 C011 C026 76.4(15)
Au11 S11 C03E C03B 171.7(16)
Au11 S11 C03E C03O 49(2)
Au11 S11 C03E C03Q -68.8(18)
Au12 S3 C01O C01I -156.2(14)
Au12 S3 C01O C01L 91.5(13)
Au12 S3 C01O C01M -30.1(18)
Au12 S4 C023 C01Z -77.0(16)
Au12 S4 C023 C02L 41(2)
Au12 S4 C023 C031 167.2(16)
Au13 S2 C015 C01B -64.3(16)
Au13 S2 C015 C02U 178.2(15)
Au13 S2 C015 C012 57.5(18)
Au13 S3 C01O C01I -57.4(16)
Au13 S3 C01O C01L -169.7(11)
Au13 S3 C01O C01M 68.7(17)
Au14 S1 C01H C01E -66.4(18)
Au14 S1 C01H C01U 54.9(19)
Au14 S1 C01H C02S 176.8(16)
Au14 S2 C015 C01B -174.5(14)
Au14 S2 C015 C02U 68.0(17)
Au14 S2 C015 C012 -52.6(18)
Au15 S1 C01H C01E -175.4(15)
Au15 S1 C01H C01U -54(2)
Au15 S1 C01H C02S 67.7(19)
Au15 S9 C03I C02O -25.0(19)
Au15 S9 C03I C03P 92.7(18)
Au15 S9 C03I C042 -147.4(14)
S1 C01H C01U C03X -175.7(17)
S1 C01H C02S C03G 178.3(18)
S4 C023 C031 C02Y 173.0(19)
S5 C01J C01T C035 -178.0(16)
S5 C01J C02G C032 -179.5(18)
S5 C01J C022 C041 -179.1(16)
S6 C01S C02P C038 177.3(18)
S6 C01S C02R C01C -178(2)
S6 C01S C03Y C12 -179.0(17)
S7 C02M C02N C01Y 179.9(15)
S8 C03F C03H C04B 177(2)
S8 C03F C03T C046 178(2)
S8 C03F C03W C044 -173(2)
S9 C03I C03P C03S 178.3(17)
S9 C03I C042 C029 -178.4(15)
S10 C011 C016 C018 -175.6(16)
S10 C011 C026 C01G 177.4(15)
S11 C03E C03O C040 177.1(19)
S11 C03E C03Q C02T -177.5(16)
S12 C014 C020 C02Z -178.9(15)
S12 C014 C024 C01N 175.7(17)
C0AA C027 C034 C01Y 60(3)
C01A C01G C01W C028 52(2)
C01A C01G C026 C011 -62(2)
C1AA C12 C036 C01C 63(3)
C01C C033 C038 C1AA -53(3)
C01C C033 C038 C02P 62(3)
C01D C01L C01O S3 178.3(14)
C01D C01L C01O C01I 62(2)
C01D C01L C01O C01M -57(2)
C01E C01H C01U C03X -56(3)
C01E C01H C02S C03G 61(3)
C01E C03Z C11 C03X 63(3)
C01E C03Z C043 C03G -61(3)
C01G C01A C018 C03M 56(2)
C01G C01A C018 C016 -64(2)
C01G C01W C028 C01P 67(2)
C01G C01W C028 C03M -52(2)
C01H C01E C03Z C11 -62(3)
C01H C01E C03Z C043 63(3)
C01H C01U C03X C03N -61(3)
C01H C01U C03X C11 60(3)
C01H C02S C03G C03N 58(3)
C01H C02S C03G C043 -60(3)
C01I C02F C021 C01D -56(2)
C01I C02F C030 C02W 57(2)
C01J C01T C035 C02B 57(3)
C01J C01T C035 C039 -58(3)
C01J C02G C032 C02B -60(3)
C01J C02G C032 C03L 60(3)
C01J C022 C041 C03L -64(3)
C01J C022 C041 C039 55(3)
C01K C02V C012 C015 -56(3)
C01L C01D C03J C02W -58(2)
C01L C01D C021 C02F 58(2)
C01M C02W C03J C01D 56(2)
C01M C02W C030 C02F -59(2)
C01N C02I C02Z C02X 62(3)
C01N C02I C02Z C020 -64(3)
C01O C01I C02F C021 62(2)
C01O C01I C02F C030 -57(3)
C01O C01M C02W C03J -57(2)
C01O C01M C02W C030 63(2)
C01P C011 C016 C018 60(2)
C01P C011 C026 C01G -60(2)
C01R C02M C02N C01Y -59(3)
C01S C02P C038 C1AA 56(3)
C01S C02P C038 C033 -58(3)
C01S C03Y C12 C1AA -56(3)
C01S C03Y C12 C036 55(3)
C01T C01J C02G C032 60(3)
C01T C01J C022 C041 -56(2)
C01T C035 C039 C041 56(3)
C01U C01H C02S C03G -58(3)
C01U C03X C11 C03Z -61(3)
C01V C02V C012 C015 64(2)
C01W C01G C026 C011 63(2)
C01X C01Z C023 S4 -176.6(16)
C01X C01Z C023 C02L 61(3)
C01X C01Z C023 C031 -60(3)
C01X C02E C02Y C02K -54(3)
C01X C02E C02Y C031 63(3)
C01X C03C C03R C02K 54(3)
C01X C03C C03R C02L -59(3)
C01Y C04A C025 C0AA -60(3)
C01Y C04A C025 C01R 63(3)
C01Z C01X C02E C02Y -61(3)
C01Z C01X C03C C03R 61(3)
C01Z C023 C031 C02Y 60(3)
C02A C02X C02Z C02I -61(2)
C02A C02X C02Z C020 62(3)
C02A C013 C014 S12 -177.5(15)
C02A C013 C014 C020 -58(2)
C02A C013 C014 C024 60(2)
C02B C035 C039 C041 -62(3)
C02C C02M C02N C01Y 64(3)
C02C C027 C034 C01Y -63(3)
C02D C02T C03Q C03E 59(3)
C02E C01X C01Z C023 60(3)
C02E C01X C03C C03R -57(3)
C02E C02Y C031 C023 -62(3)
C02F C01I C01O S3 -174.9(15)
C02F C01I C01O C01L -62(2)
C02F C01I C01O C01M 57(3)
C02G C01J C01T C035 -61(3)
C02G C01J C022 C041 66(3)
C02I C01N C019 C02A 58(3)
C02I C01N C024 C014 -62(3)
C02I C02Z C020 C014 65(3)
C02J C02T C03Q C03E -65(3)
C02K C02Y C031 C023 59(3)
C02L C023 C031 C02Y -59(3)
C02M C01R C025 C0AA 53(3)
C02M C01R C025 C04A -66(3)
C02M C02C C027 C0AA -60(3)
C02M C02C C027 C034 61(3)
C02N C01Y C04A C025 -59(3)
C02N C01Y C034 C027 64(3)
C02O C03I C03P C03S -62(2)
C02O C03I C042 C029 59(2)
C02P C01S C02R C01C -61(3)
C02P C01S C03Y C12 61(3)
C02Q C029 C037 C03S 59(3)
C02Q C029 C042 C03I -61(3)
C02R C01C C033 C038 -60(3)
C02R C01C C036 C12 49(3)
C02R C01S C02P C038 58(3)
C02R C01S C03Y C12 -57(3)
C02S C01H C01U C03X 62(3)
C02S C03G C03N C03X -60(3)
C02S C03G C043 C03Z 59(3)
C02T C02D C047 C03B 66(3)
C02T C02D C047 C03K -61(3)
C02T C02J C040 C03K 58(2)
C02T C02J C040 C03O -63(2)
C02V C01K C03A C02H 61(2)
C02V C01K C03A C02U -55(2)
C02V C01V C017 C01B 63(2)
C02V C01V C017 C02H -60(2)
C02V C012 C015 S2 175.4(16)
C02V C012 C015 C01B -63(2)
C02V C012 C015 C02U 55(2)
C02W C01M C01O S3 174.4(14)
C02W C01M C01O C01I -60(2)
C02W C01M C01O C01L 56(2)
C02X C02A C013 C014 62(3)
C02X C02A C019 C01N -59(3)
C02X C02Z C020 C014 -59(3)
C02Y C02K C03R C02L 66(3)
C02Y C02K C03R C03C -52(3)
C03A C01K C02V C01V -62(2)
C03A C01K C02V C012 56(2)
C03A C02H C017 C01B -59(3)
C03A C02H C017 C01V 63(2)
C03A C02U C015 S2 179.0(17)
C03A C02U C015 C01B 61(3)
C03A C02U C015 C012 -59(2)
C03B C03E C03O C040 59(3)
C03B C03E C03Q C02T -60(3)
C03C C01X C01Z C023 -61(3)
C03C C01X C02E C02Y 55(3)
C03D C03S C037 C029 -57(3)
C03E C03B C047 C02D -65(3)
C03E C03B C047 C03K 59(3)
C03E C03O C040 C02J 64(3)
C03E C03O C040 C03K -57(3)
C03F C03H C04B C18 -55(4)
C03F C03H C04B C048 57(4)
C03F C03T C046 C03V 65(4)
C03F C03T C046 C048 -59(3)
C03F C03W C044 C03V -67(3)
C03F C03W C044 C18 55(3)
C03G C03N C03X C01U 61(3)
C03G C03N C03X C11 -59(3)
C03H C03F C03T C046 59(3)
C03H C03F C03W C044 -52(3)
C03H C04B C18 C044 55(3)
C03H C04B C048 C046 -58(3)
C03I C02O C04C C02Q 57(2)
C03I C02O C04C C03D -62(3)
C03I C03P C03S C03D 61(3)
C03I C03P C03S C037 -59(3)
C03J C01D C01L C01O 58(2)
C03J C01D C021 C02F -65(2)
C03J C02W C030 C02F 63(2)
C03N C03G C043 C03Z -59(3)
C03N C03X C11 C03Z 55(3)
C03O C03E C03Q C02T 63(2)
C03P C03I C042 C029 -62(3)
C03P C03S C037 C029 62(3)
C03Q C03E C03O C040 -62(3)
C03R C02K C02Y C02E 52(3)
C03R C02K C02Y C031 -66(3)
C03R C02L C023 S4 -172.3(17)
C03R C02L C023 C01Z -57(3)
C03R C02L C023 C031 62(3)
C03S C03D C04C C02O 61(2)
C03S C03D C04C C02Q -56(3)
C03T C03F C03H C04B -61(3)
C03T C03F C03W C044 66(3)
C03T C046 C048 C04B 64(3)
C03V C046 C048 C04B -59(3)
C03W C03F C03H C04B 58(3)
C03W C03F C03T C046 -64(3)
C03Y C01S C02P C038 -58(3)
C03Y C01S C02R C01C 57(3)
C03Y C12 C036 C01C -50(3)
C03Z C01E C01H S1 179.9(17)
C03Z C01E C01H C01U 57(3)
C03Z C01E C01H C02S -62(3)
C04A C01Y C02N C02M 54(3)
C04A C01Y C034 C027 -55(3)
C04B C18 C044 C03V 61(3)
C04B C18 C044 C03W -59(3)
C04C C02O C03I S9 179.8(15)
C04C C02O C03I C03P 63(2)
C04C C02O C03I C042 -60(3)
C04C C02Q C029 C037 -59(3)
C04C C02Q C029 C042 64(3)
C04C C03D C03S C03P -63(2)
C04C C03D C03S C037 56(2)
C11 C03Z C043 C03G 61(3)
C011 C01P C028 C01W -63(2)
C011 C01P C028 C03M 60(2)
C011 C016 C018 C01A 59(3)
C011 C016 C018 C03M -61(2)
C12 C1AA C038 C02P -58(3)
C12 C1AA C038 C033 57(3)
C013 C02A C02X C02Z -62(2)
C013 C02A C019 C01N 64(3)
C013 C014 C020 C02Z 57(2)
C013 C014 C024 C01N -58(3)
C015 C01B C017 C01V -61(2)
C015 C01B C017 C02H 61(3)
C015 C02U C03A C01K 57(3)
C015 C02U C03A C02H -58(3)
C016 C011 C026 C01G 57(2)
C017 C01B C015 S2 -176.7(16)
C017 C01B C015 C02U -59(2)
C017 C01B C015 C012 60(2)
C017 C01V C02V C01K 59(2)
C017 C01V C02V C012 -63(2)
C017 C02H C03A C01K -61(2)
C017 C02H C03A C02U 56(3)
C018 C01A C01G C01W -55(2)
C018 C01A C01G C026 63(2)
C018 C03M C028 C01P -60(2)
C018 C03M C028 C01W 58(3)
C18 C04B C048 C046 54(3)
C019 C01N C02I C02Z -59(3)
C019 C01N C024 C014 58(3)
C019 C02A C02X C02Z 59(2)
C019 C02A C013 C014 -61(3)
C020 C014 C024 C01N 63(3)
C021 C01D C01L C01O -62(2)
C021 C01D C03J C02W 64(2)
C021 C02F C030 C02W -63(2)
C022 C01J C01T C035 61(3)
C022 C01J C02G C032 -64(3)
C023 C02L C03R C02K -62(3)
C023 C02L C03R C03C 57(3)
C024 C01N C02I C02Z 59(3)
C024 C01N C019 C02A -61(3)
C024 C014 C020 C02Z -64(2)
C025 C0AA C027 C02C 58(3)
C025 C0AA C027 C034 -64(3)
C025 C01R C02M S7 -177.2(19)
C025 C01R C02M C02C -56(3)
C025 C01R C02M C02N 67(3)
C026 C01G C01W C028 -67(2)
C026 C011 C016 C018 -58(3)
C027 C0AA C025 C01R -55(3)
C027 C0AA C025 C04A 63(3)
C027 C02C C02M S7 -175.8(18)
C027 C02C C02M C01R 60(3)
C027 C02C C02M C02N -62(3)
C028 C01P C011 S10 179.5(14)
C028 C01P C011 C016 -58(2)
C028 C01P C011 C026 60(2)
C028 C03M C018 C01A -59(2)
C028 C03M C018 C016 62(2)
C029 C02Q C04C C02O -60(2)
C029 C02Q C04C C03D 58(3)
C030 C02F C021 C01D 66(2)
C030 C02W C03J C01D -64(2)
C032 C02B C035 C01T -54(3)
C032 C02B C035 C039 62(3)
C032 C03L C041 C022 63(3)
C032 C03L C041 C039 -59(3)
C033 C01C C02R C01S 60(3)
C033 C01C C036 C12 -64(3)
C034 C01Y C02N C02M -62(3)
C034 C01Y C04A C025 56(3)
C035 C02B C032 C02G 57(3)
C035 C02B C032 C03L -63(2)
C035 C039 C041 C03L 61(2)
C035 C039 C041 C022 -57(3)
C036 C01C C02R C01S -54(3)
C036 C01C C033 C038 56(3)
C037 C029 C042 C03I 63(3)
C038 C1AA C12 C03Y 56(3)
C038 C1AA C12 C036 -61(3)
C040 C02J C02T C02D -57(3)
C040 C02J C02T C03Q 64(3)
C040 C03K C047 C02D 64(3)
C040 C03K C047 C03B -60(3)
C041 C03L C032 C02B 61(3)
C041 C03L C032 C02G -61(3)
C042 C03I C03P C03S 61(3)
C042 C029 C037 C03S -65(3)
C043 C03G C03N C03X 57(3)
C043 C03Z C11 C03X -59(3)
C044 C03V C046 C03T -66(3)
C044 C03V C046 C048 56(3)
C046 C03V C044 C03W 66(3)
C046 C03V C044 C18 -59(3)
C047 C02D C02T C02J 60(3)
C047 C02D C02T C03Q -62(3)
C047 C03B C03E S11 -178(2)
C047 C03B C03E C03O -58(3)
C047 C03B C03E C03Q 61(3)
C047 C03K C040 C02J -64(3)
C047 C03K C040 C03O 56(3)
C048 C04B C18 C044 -57(3)

loop_
_platon_squeeze_void_nr
_platon_squeeze_void_average_x
_platon_squeeze_void_average_y
_platon_squeeze_void_average_z
_platon_squeeze_void_volume
_platon_squeeze_void_count_electrons
_platon_squeeze_void_content
1 0.000 0.000 0.000 465 424 ' '
2 0.000 0.500 0.500 39 19 ' '
3 0.135 0.601 0.317 19 10 ' '
4 0.436 0.287 0.086 107 101 ' '
5 0.476 0.880 0.667 110 97 ' '
6 0.369 0.642 0.933 10 9 ' '
7 0.525 0.118 0.334 110 91 ' '
8 0.421 0.602 0.593 10 5 ' '
9 0.565 0.714 0.915 105 102 ' '
10 0.579 0.399 0.407 10 3 ' '
11 0.638 0.358 0.064 9 9 ' '
12 0.865 0.399 0.683 19 9 ' '
